data_7053164
loop_
_publ_author_name
'Nakatsuji, Shin'ichi'
'Fujiwara, Kazuya'
'Akutsu, Hiroki'
'Yamada, Jun-ichi'
'Satoh, Masaharu'

_publ_section_title
;
 Structures and properties of ferrocene derivatives with different kinds
 of nitroxide radicals
;
_journal_issue 8
_journal_name_full 'New Journal of Chemistry'
_journal_page_first 2468
_journal_paper_doi 10.1039/c3nj00343d
_journal_volume 37
_journal_year 2013
_chemical_formula_moiety 'C20 H24 Fe N O3'
_chemical_formula_sum 'C20 H24 Fe N O3'
_chemical_formula_weight 382.26
_space_group_IT_number 14
_symmetry_cell_setting monoclinic
_symmetry_Int_Tables_number 14
_symmetry_space_group_name_Hall '-P 2ybc'
_symmetry_space_group_name_H-M 'P 1 21/c 1'
_atom_sites_solution_hydrogens geom
_atom_sites_solution_primary direct
_atom_sites_solution_secondary difmap
_cell_angle_alpha 90.0000
_cell_angle_beta 91.718(7)
_cell_angle_gamma 90.0000
_cell_formula_units_Z 4
_cell_length_a 21.162(6)
_cell_length_b 8.427(3)
_cell_length_c 10.717(3)
_cell_measurement_reflns_used 2822
_cell_measurement_temperature 293
_cell_measurement_theta_max 29.92
_cell_measurement_theta_min 1.93
_cell_volume 1910.3(10)
_computing_cell_refinement CrystalClear
_computing_data_collection 'CrystalClear (Rigaku Inc., 2008)'
_computing_data_reduction CrystalClear
_computing_molecular_graphics 'CrystalStructure 4.0'
_computing_publication_material 'CrystalStructure 4.0 (Rigaku, 2010)'
_computing_structure_refinement 'SHELXL97 (Sheldrick, 2008)'
_computing_structure_solution 'Il Milione (Burla, et al., 2007)'
_diffrn_ambient_temperature 293
_diffrn_detector_area_resol_mean 7.314
_diffrn_measured_fraction_theta_full 0.964
_diffrn_measured_fraction_theta_max 0.964
_diffrn_measurement_device_type 'Rigaku Mercury70'
_diffrn_measurement_method \w
_diffrn_radiation_type 'Mo K\a'
_diffrn_radiation_wavelength 0.71075
_diffrn_reflns_av_R_equivalents 0.0295
_diffrn_reflns_limit_h_max 21
_diffrn_reflns_limit_h_min -27
_diffrn_reflns_limit_k_max 10
_diffrn_reflns_limit_k_min -6
_diffrn_reflns_limit_l_max 13
_diffrn_reflns_limit_l_min -12
_diffrn_reflns_number 7666
_diffrn_reflns_theta_full 27.50
_diffrn_reflns_theta_max 27.50
_diffrn_standards_number 0
_exptl_absorpt_coefficient_mu 0.806
_exptl_absorpt_correction_T_max 0.851
_exptl_absorpt_correction_T_min 0.631
_exptl_absorpt_correction_type numerical
_exptl_absorpt_process_details 'NUMABS (Rigaku, 1999)'
_exptl_crystal_colour colorless
_exptl_crystal_density_diffrn 1.329
_exptl_crystal_density_method 'not measured'
_exptl_crystal_description prism
_exptl_crystal_F_000 804.00
_exptl_crystal_size_max 0.200
_exptl_crystal_size_mid 0.200
_exptl_crystal_size_min 0.200
_refine_diff_density_max 0.380
_refine_diff_density_min -0.370
_refine_ls_extinction_coef 0.0046(13)
_refine_ls_extinction_method SHELXL
_refine_ls_goodness_of_fit_ref 0.962
_refine_ls_hydrogen_treatment constr
_refine_ls_number_parameters 282
_refine_ls_number_reflns 4213
_refine_ls_number_restraints 0
_refine_ls_R_factor_gt 0.0548
_refine_ls_shift/su_max 0.001
_refine_ls_structure_factor_coef Fsqd
_refine_ls_weighting_details 'w = 1/[\s^2^(Fo^2^)+(0.1000P)^2^+0.0000P] where P=(Fo^2^+2Fc^2^)/3'
_refine_ls_weighting_scheme calc
_refine_ls_wR_factor_ref 0.1857
_reflns_number_gt 2426
_reflns_number_total 4213
_reflns_threshold_expression F^2^>2.0\s(F^2^)
_cod_data_source_file c3nj00343d.txt
_cod_data_source_block V111202c
_cod_original_cell_volume 1910.4(9)
_cod_database_code 7053164

loop_
_symmetry_equiv_pos_site_id
_symmetry_equiv_pos_as_xyz
1 +X,+Y,+Z
2 -X,1/2+Y,1/2-Z
3 -X,-Y,-Z
4 +X,1/2-Y,1/2+Z

loop_
_atom_site_label
_atom_site_type_symbol
_atom_site_fract_x
_atom_site_fract_y
_atom_site_fract_z
_atom_site_U_iso_or_equiv
_atom_site_adp_type
_atom_site_occupancy
_atom_site_symmetry_multiplicity
_atom_site_calc_flag
_atom_site_refinement_flags
Fe1 Fe 0.38906(2) 0.03227(7) 0.67359(4) 0.0659(3) Uani 1.0 4 d .
O1 O 0.24016(14) 0.0214(4) 0.3857(3) 0.0960(10) Uani 1.0 4 d .
O2 O 0.25607(16) -0.1631(5) 0.2416(4) 0.1243(13) Uani 1.0 4 d .
O3 O 0.07890(15) 0.1011(4) -0.0579(3) 0.0952(9) Uani 1.0 4 d .
N1 N 0.10830(14) 0.0959(4) 0.0481(3) 0.0692(8) Uani 1.0 4 d .
C1 C 0.4024(3) -0.2008(7) 0.6997(7) 0.1113(19) Uani 1.0 4 d .
C2 C 0.4029(3) -0.1241(10) 0.8130(6) 0.129(3) Uani 1.0 4 d .
C3 C 0.4512(3) -0.0146(7) 0.8169(6) 0.1119(19) Uani 1.0 4 d .
C4 C 0.4810(2) -0.0240(7) 0.7065(8) 0.117(2) Uani 1.0 4 d .
C5 C 0.4510(3) -0.1397(8) 0.6331(6) 0.1116(17) Uani 1.0 4 d .
C6 C 0.31711(16) 0.0695(5) 0.5469(4) 0.0628(9) Uani 1.0 4 d .
C7 C 0.3113(6) 0.160(3) 0.6619(14) 0.114(7) Uani 0.5000 4 d .
C8 C 0.3533(13) 0.246(3) 0.674(3) 0.121(13) Uani 0.5000 4 d .
C9 C 0.4011(7) 0.2504(15) 0.5788(14) 0.125(6) Uani 0.5000 4 d .
C10 C 0.3754(7) 0.142(2) 0.5015(13) 0.100(6) Uani 0.5000 4 d .
C111 C 0.2998(4) -0.0440(10) 0.4420(7) 0.0529(18) Uani 0.5000 4 d .
C12 C 0.22767(19) -0.0486(5) 0.2771(5) 0.0808(12) Uani 1.0 4 d .
C13 C 0.17623(15) 0.0300(4) 0.2072(4) 0.0603(8) Uani 1.0 4 d .
C14 C 0.14080(14) 0.1482(4) 0.2473(3) 0.0583(8) Uani 1.0 4 d .
C15 C 0.15939(19) -0.0183(5) 0.0754(4) 0.0696(10) Uani 1.0 4 d .
C16 C 0.09253(14) 0.2023(4) 0.1528(3) 0.0585(8) Uani 1.0 4 d .
C17 C 0.2127(3) 0.0091(6) -0.0150(5) 0.1067(16) Uani 1.0 4 d .
C18 C 0.1329(3) -0.1888(5) 0.0649(5) 0.0975(14) Uani 1.0 4 d .
C19 C 0.10105(19) 0.3747(5) 0.1152(4) 0.0815(11) Uani 1.0 4 d .
C20 C 0.02573(16) 0.1702(6) 0.1938(4) 0.0895(13) Uani 1.0 4 d .
C71 C 0.2896(4) 0.0576(10) 0.6677(9) 0.0555(19) Uani 0.5000 4 d .
C81 C 0.3187(6) 0.1813(13) 0.7397(12) 0.072(3) Uani 0.5000 4 d .
C91 C 0.3694(9) 0.275(3) 0.6705(15) 0.063(4) Uani 0.5000 4 d .
C101 C 0.3591(7) 0.1872(16) 0.5473(12) 0.075(4) Uani 0.5000 4 d .
C11 C 0.2764(6) -0.0529(19) 0.4985(15) 0.142(7) Uani 0.5000 4 d .
H1 H 0.3743 -0.2796 0.6733 0.1336 Uiso 1.0 4 calc R
H2 H 0.3750 -0.1432 0.8768 0.1546 Uiso 1.0 4 calc R
H3 H 0.4614 0.0534 0.8828 0.1342 Uiso 1.0 4 calc R
H4 H 0.5157 0.0364 0.6839 0.1402 Uiso 1.0 4 calc R
H5 H 0.4620 -0.1699 0.5532 0.1340 Uiso 1.0 4 calc R
H7 H 0.2794 0.1523 0.7194 0.1370 Uiso 0.5000 4 calc R
H8 H 0.3563 0.3186 0.7386 0.1452 Uiso 0.5000 4 calc R
H9 H 0.4382 0.3089 0.5743 0.1502 Uiso 0.5000 4 calc R
H10 H 0.3939 0.1130 0.4272 0.1195 Uiso 0.5000 4 calc R
H11A H 0.2520 -0.1072 0.5606 0.1707 Uiso 0.5000 4 calc R
H11B H 0.3061 -0.1267 0.4631 0.1707 Uiso 0.5000 4 calc R
H14 H 0.1456 0.1927 0.3263 0.0699 Uiso 1.0 4 calc R
H17A H 0.2284 0.1155 -0.0055 0.1280 Uiso 1.0 4 calc R
H17B H 0.1970 -0.0062 -0.0991 0.1280 Uiso 1.0 4 calc R
H17C H 0.2464 -0.0648 0.0029 0.1280 Uiso 1.0 4 calc R
H18A H 0.1164 -0.2065 -0.0183 0.1170 Uiso 1.0 4 calc R
H18B H 0.0998 -0.2023 0.1232 0.1170 Uiso 1.0 4 calc R
H18C H 0.1661 -0.2636 0.0833 0.1170 Uiso 1.0 4 calc R
H19A H 0.0737 0.3982 0.0445 0.0978 Uiso 1.0 4 calc R
H19B H 0.1442 0.3924 0.0937 0.0978 Uiso 1.0 4 calc R
H19C H 0.0906 0.4423 0.1836 0.0978 Uiso 1.0 4 calc R
H20A H 0.0224 0.0619 0.2207 0.1074 Uiso 1.0 4 calc R
H20B H -0.0035 0.1886 0.1250 0.1074 Uiso 1.0 4 calc R
H20C H 0.0160 0.2397 0.2615 0.1074 Uiso 1.0 4 calc R
H71 H 0.2587 -0.0134 0.6925 0.0666 Uiso 0.5000 4 calc R
H81 H 0.3081 0.2019 0.8217 0.0865 Uiso 0.5000 4 calc R
H91 H 0.3977 0.3577 0.6951 0.0751 Uiso 0.5000 4 d .
H101 H 0.3805 0.2120 0.4753 0.0894 Uiso 0.5000 4 calc R
H11C H 0.2902 -0.1026 0.4762 0.0635 Uiso 0.5000 4 calc R
H11D H 0.3321 -0.0548 0.3803 0.0635 Uiso 0.5000 4 calc R

loop_
_atom_site_aniso_label
_atom_site_aniso_U_11
_atom_site_aniso_U_22
_atom_site_aniso_U_33
_atom_site_aniso_U_12
_atom_site_aniso_U_13
_atom_site_aniso_U_23
Fe1 0.0625(4) 0.0716(4) 0.0629(4) 0.0082(3) -0.0107(3) 0.0021(3)
O1 0.093(2) 0.0693(17) 0.122(3) 0.0116(15) -0.0542(18) -0.0013(17)
O2 0.117(3) 0.097(3) 0.156(4) 0.051(3) -0.027(3) -0.023(3)
O3 0.133(3) 0.095(2) 0.0565(15) -0.015(2) -0.0241(15) 0.0019(15)
N1 0.083(2) 0.0656(18) 0.0585(16) -0.0099(17) -0.0078(14) 0.0003(15)
C1 0.083(4) 0.079(3) 0.169(6) -0.002(3) -0.043(4) 0.023(4)
C2 0.109(5) 0.168(7) 0.110(5) 0.013(5) 0.005(4) 0.077(5)
C3 0.110(4) 0.121(5) 0.101(4) 0.028(4) -0.058(4) -0.003(4)
C4 0.059(3) 0.104(4) 0.187(7) 0.004(3) -0.006(4) 0.012(5)
C5 0.103(4) 0.113(5) 0.119(4) 0.044(4) -0.005(4) -0.012(4)
C6 0.0564(19) 0.069(3) 0.063(2) 0.0098(18) -0.0101(15) 0.0075(17)
C7 0.079(10) 0.182(19) 0.081(8) 0.071(12) 0.003(7) 0.032(12)
C8 0.12(2) 0.079(15) 0.16(3) -0.001(11) -0.086(18) -0.041(14)
C9 0.130(11) 0.095(9) 0.146(13) -0.034(9) -0.069(10) 0.053(9)
C10 0.061(7) 0.151(16) 0.086(9) 0.010(8) -0.007(6) 0.053(10)
C111 0.054(5) 0.053(4) 0.050(4) -0.002(4) -0.017(3) -0.003(4)
C12 0.068(3) 0.062(3) 0.111(4) -0.001(2) -0.020(3) -0.004(3)
C13 0.0558(18) 0.0520(18) 0.073(3) -0.0032(16) -0.0014(15) 0.0030(16)
C14 0.0585(18) 0.0603(19) 0.0556(17) -0.0025(16) -0.0062(14) -0.0021(15)
C15 0.082(3) 0.0527(19) 0.075(3) -0.0039(18) 0.0084(19) -0.0078(17)
C16 0.0563(18) 0.063(2) 0.0555(17) -0.0024(16) -0.0052(13) -0.0000(15)
C17 0.118(4) 0.103(4) 0.101(4) 0.007(3) 0.044(3) -0.007(3)
C18 0.121(4) 0.062(3) 0.109(4) -0.017(3) -0.007(3) -0.009(3)
C19 0.096(3) 0.066(3) 0.082(3) 0.001(3) -0.011(2) 0.006(2)
C20 0.059(3) 0.102(4) 0.107(3) -0.004(3) -0.001(2) -0.004(3)
C71 0.040(4) 0.068(5) 0.057(4) -0.000(4) -0.005(3) -0.004(4)
C81 0.059(6) 0.071(6) 0.086(7) 0.003(5) -0.003(5) -0.015(6)
C91 0.070(9) 0.047(6) 0.070(7) -0.003(6) -0.004(6) 0.008(6)
C101 0.080(9) 0.070(6) 0.073(8) -0.013(6) -0.012(6) 0.001(5)
C11 0.081(9) 0.144(12) 0.197(16) -0.019(8) -0.066(9) 0.093(12)

loop_
_atom_type_symbol
_atom_type_description
_atom_type_scat_dispersion_real
_atom_type_scat_dispersion_imag
_atom_type_scat_source
C C 0.0033 0.0016
;
International Tables for Crystallography
(1992, Vol. C, Tables 4.2.6.8 and 6.1.1.4)
;
H H 0.0000 0.0000
;
International Tables for Crystallography
(1992, Vol. C, Table 6.1.1.4)
;
Fe Fe 0.3463 0.8444
;
International Tables for Crystallography
(1992, Vol. C, Tables 4.2.6.8 and 6.1.1.4)
;
N N 0.0061 0.0033
;
International Tables for Crystallography
(1992, Vol. C, Tables 4.2.6.8 and 6.1.1.4)
;
O O 0.0106 0.0060
;
International Tables for Crystallography
(1992, Vol. C, Tables 4.2.6.8 and 6.1.1.4)
;

loop_
_geom_angle_atom_site_label_1
_geom_angle_atom_site_label_2
_geom_angle_atom_site_label_3
_geom_angle
_geom_angle_publ_flag
C1 Fe1 C2 40.1(3) yes
C1 Fe1 C3 67.5(3) yes
C1 Fe1 C4 67.3(3) yes
C1 Fe1 C5 39.9(3) yes
C1 Fe1 C6 110.1(2) yes
C1 Fe1 C7 131.2(5) yes
C1 Fe1 C8 163.1(9) yes
C1 Fe1 C9 154.1(5) yes
C1 Fe1 C10 125.2(5) yes
C1 Fe1 C71 103.8(3) yes
C1 Fe1 C81 129.9(4) yes
C1 Fe1 C91 172.0(5) yes
C1 Fe1 C101 141.9(5) yes
C2 Fe1 C3 39.9(3) yes
C2 Fe1 C4 66.3(3) yes
C2 Fe1 C5 66.8(3) yes
C2 Fe1 C6 133.5(2) yes
C2 Fe1 C7 120.6(5) yes
C2 Fe1 C8 130.8(10) yes
C2 Fe1 C9 155.4(5) yes
C2 Fe1 C10 165.3(6) yes
C2 Fe1 C71 102.2(3) yes
C2 Fe1 C81 103.4(4) yes
C2 Fe1 C91 132.8(5) yes
C2 Fe1 C101 169.3(5) yes
C3 Fe1 C4 39.2(3) yes
C3 Fe1 C5 67.1(3) yes
C3 Fe1 C6 171.8(2) yes
C3 Fe1 C7 132.5(5) yes
C3 Fe1 C8 114.9(9) yes
C3 Fe1 C9 116.6(5) yes
C3 Fe1 C10 146.0(5) yes
C3 Fe1 C71 131.6(3) yes
C3 Fe1 C81 108.2(4) yes
C3 Fe1 C91 109.1(5) yes
C3 Fe1 C101 146.7(5) yes
C4 Fe1 C5 40.4(3) yes
C4 Fe1 C6 148.1(3) yes
C4 Fe1 C7 159.7(6) yes
C4 Fe1 C8 125.9(9) yes
C4 Fe1 C9 99.1(5) yes
C4 Fe1 C10 111.5(5) yes
C4 Fe1 C71 168.5(3) yes
C4 Fe1 C81 140.7(4) yes
C4 Fe1 C91 115.0(6) yes
C4 Fe1 C101 124.2(5) yes
C5 Fe1 C6 116.6(2) yes
C5 Fe1 C7 158.5(5) yes
C5 Fe1 C8 156.9(9) yes
C5 Fe1 C9 115.7(5) yes
C5 Fe1 C10 101.8(5) yes
C5 Fe1 C71 136.2(3) yes
C5 Fe1 C81 169.5(4) yes
C5 Fe1 C91 146.5(6) yes
C5 Fe1 C101 121.8(5) yes
C6 Fe1 C7 42.7(5) yes
C6 Fe1 C8 64.9(9) yes
C6 Fe1 C9 69.2(5) yes
C6 Fe1 C10 42.0(4) yes
C6 Fe1 C71 40.5(3) yes
C6 Fe1 C81 66.8(4) yes
C6 Fe1 C91 72.1(5) yes
C6 Fe1 C101 38.8(4) yes
C7 Fe1 C8 34.2(10) yes
C7 Fe1 C9 66.9(7) yes
C7 Fe1 C10 66.8(6) yes
C7 Fe1 C71 27.4(6) yes
C7 Fe1 C81 24.4(6) yes
C7 Fe1 C91 45.4(8) yes
C7 Fe1 C101 49.0(6) yes
C8 Fe1 C9 41.6(10) yes
C8 Fe1 C10 62.9(10) yes
C8 Fe1 C71 61.4(9) yes
C8 Fe1 C81 33.4(9) yes
C8 Fe1 C91 11.4(10) yes
C8 Fe1 C101 43.4(10) yes
C9 Fe1 C10 37.1(6) yes
C9 Fe1 C71 91.8(5) yes
C9 Fe1 C81 74.8(5) yes
C9 Fe1 C91 33.8(6) yes
C9 Fe1 C101 30.4(6) yes
C10 Fe1 C71 79.4(5) yes
C10 Fe1 C81 87.2(6) yes
C10 Fe1 C91 61.7(7) yes
C10 Fe1 C101 20.2(6) yes
C71 Fe1 C81 39.7(4) yes
C71 Fe1 C91 72.7(6) yes
C71 Fe1 C101 67.3(5) yes
C81 Fe1 C91 43.3(6) yes
C81 Fe1 C101 67.5(5) yes
C91 Fe1 C101 44.0(6) yes
C111 O1 C12 109.6(4) yes
C111 O1 C11 30.4(6) yes
C12 O1 C11 126.1(7) yes
O3 N1 C15 122.3(3) yes
O3 N1 C16 122.5(3) yes
C15 N1 C16 115.2(3) yes
Fe1 C1 C2 70.1(4) yes
Fe1 C1 C5 70.3(4) yes
C2 C1 C5 107.3(6) yes
Fe1 C2 C1 69.8(4) yes
Fe1 C2 C3 70.9(4) yes
C1 C2 C3 109.1(6) yes
Fe1 C3 C2 69.2(4) yes
Fe1 C3 C4 70.2(4) yes
C2 C3 C4 107.4(6) yes
Fe1 C4 C3 70.6(4) yes
Fe1 C4 C5 69.2(4) yes
C3 C4 C5 108.4(5) yes
Fe1 C5 C1 69.8(4) yes
Fe1 C5 C4 70.3(4) yes
C1 C5 C4 107.8(6) yes
Fe1 C6 C7 66.2(6) yes
Fe1 C6 C10 70.6(6) yes
Fe1 C6 C111 123.9(4) yes
Fe1 C6 C71 72.7(4) yes
Fe1 C6 C101 68.1(6) yes
Fe1 C6 C11 124.1(7) yes
C7 C6 C10 99.0(9) yes
C7 C6 C111 159.1(7) yes
C7 C6 C71 39.5(8) yes
C7 C6 C101 71.5(9) yes
C7 C6 C11 128.1(9) yes
C10 C6 C111 101.8(7) yes
C10 C6 C71 133.8(7) yes
C10 C6 C101 29.0(9) yes
C10 C6 C11 132.9(9) yes
C111 C6 C71 122.0(5) yes
C111 C6 C101 128.3(7) yes
C111 C6 C11 31.3(7) yes
C71 C6 C101 109.7(7) yes
C71 C6 C11 91.2(8) yes
C101 C6 C11 158.8(9) yes
Fe1 C7 C6 71.2(7) yes
Fe1 C7 C8 72.2(15) yes
Fe1 C7 C71 84.8(12) yes
Fe1 C7 C81 85.8(13) yes
Fe1 C7 C91 71.4(9) yes
Fe1 C7 C101 65.7(7) yes
C6 C7 C8 109.6(18) yes
C6 C7 C71 69.3(11) yes
C6 C7 C81 155.5(19) yes
C6 C7 C91 106.7(11) yes
C6 C7 C101 50.7(7) yes
C8 C7 C71 155(2) yes
C8 C7 C81 69(2) yes
C8 C7 C91 3.0(17) yes
C8 C7 C101 59.8(17) yes
C71 C7 C81 101.3(18) yes
C71 C7 C91 155.5(16) yes
C71 C7 C101 118.4(15) yes
C81 C7 C91 72.1(14) yes
C81 C7 C101 126.8(16) yes
C91 C7 C101 56.8(9) yes
Fe1 C8 C7 73.6(15) yes
Fe1 C8 C9 75.4(13) yes
Fe1 C8 C81 79.7(15) yes
Fe1 C8 C101 69.1(12) yes
C7 C8 C9 119(3) yes
C7 C8 C81 43.7(14) yes
C7 C8 C101 76.8(19) yes
C9 C8 C81 154(3) yes
C9 C8 C101 43.7(12) yes
C81 C8 C101 119(3) yes
Fe1 C9 C8 63.0(12) yes
Fe1 C9 C10 69.7(9) yes
Fe1 C9 C91 71.7(11) yes
Fe1 C9 C101 67.3(10) yes
C8 C9 C10 97.8(15) yes
C8 C9 C91 15.2(14) yes
C8 C9 C101 67.9(15) yes
C10 C9 C91 113.0(16) yes
C10 C9 C101 32.3(10) yes
C91 C9 C101 82.5(15) yes
Fe1 C10 C6 67.5(6) yes
Fe1 C10 C9 73.2(9) yes
Fe1 C10 C101 71.6(15) yes
C6 C10 C9 114.0(12) yes
C6 C10 C101 64.5(15) yes
C9 C10 C101 53.7(16) yes
O1 C111 C6 104.5(6) yes
O1 C111 C11 78.7(12) yes
C6 C111 C11 68.6(12) yes
O1 C12 O2 123.1(4) yes
O1 C12 C13 112.0(4) yes
O2 C12 C13 124.9(5) yes
C12 C13 C14 126.4(4) yes
C12 C13 C15 120.8(4) yes
C14 C13 C15 112.8(3) yes
C13 C14 C16 113.1(3) yes
N1 C15 C13 99.3(3) yes
N1 C15 C17 109.2(4) yes
N1 C15 C18 109.4(4) yes
C13 C15 C17 113.3(4) yes
C13 C15 C18 113.3(4) yes
C17 C15 C18 111.6(4) yes
N1 C16 C14 99.5(3) yes
N1 C16 C19 110.3(3) yes
N1 C16 C20 110.2(3) yes
C14 C16 C19 112.9(3) yes
C14 C16 C20 112.0(3) yes
C19 C16 C20 111.5(3) yes
Fe1 C71 C6 66.7(4) yes
Fe1 C71 C7 67.8(10) yes
Fe1 C71 C81 69.2(6) yes
C6 C71 C7 71.3(11) yes
C6 C71 C81 104.9(8) yes
C7 C71 C81 36.4(11) yes
Fe1 C81 C7 69.9(12) yes
Fe1 C81 C8 66.9(14) yes
Fe1 C81 C71 71.2(6) yes
Fe1 C81 C91 68.3(9) yes
C7 C81 C8 67.1(19) yes
C7 C81 C71 42.3(13) yes
C7 C81 C91 75.6(15) yes
C8 C81 C71 106.2(17) yes
C8 C81 C91 8.6(16) yes
C71 C81 C91 114.2(11) yes
Fe1 C91 C7 63.2(9) yes
Fe1 C91 C9 74.5(11) yes
Fe1 C91 C81 68.4(8) yes
Fe1 C91 C101 64.0(9) yes
C7 C91 C9 107.2(15) yes
C7 C91 C81 32.2(8) yes
C7 C91 C101 63.7(11) yes
C9 C91 C81 135.0(16) yes
C9 C91 C101 44.7(10) yes
C81 C91 C101 94.9(13) yes
Fe1 C101 C6 73.1(6) yes
Fe1 C101 C7 65.3(7) yes
Fe1 C101 C8 67.6(12) yes
Fe1 C101 C9 82.4(11) yes
Fe1 C101 C10 88.2(17) yes
Fe1 C101 C91 72.0(9) yes
C6 C101 C7 57.8(8) yes
C6 C101 C8 100.4(14) yes
C6 C101 C9 155.5(14) yes
C6 C101 C10 86.5(18) yes
C6 C101 C91 116.2(12) yes
C7 C101 C8 43.4(13) yes
C7 C101 C9 110.9(13) yes
C7 C101 C10 140(2) yes
C7 C101 C91 59.4(10) yes
C8 C101 C9 68.4(15) yes
C8 C101 C10 151(3) yes
C8 C101 C91 16.1(13) yes
C9 C101 C10 94(2) yes
C9 C101 C91 52.8(12) yes
C10 C101 C91 142(2) yes
O1 C11 C6 105.7(10) yes
O1 C11 C111 70.9(12) yes
C6 C11 C111 80.1(12) yes
Fe1 C1 H1 124.820 no
C2 C1 H1 126.328 no
C5 C1 H1 126.335 no
Fe1 C2 H2 125.413 no
C1 C2 H2 125.442 no
C3 C2 H2 125.444 no
Fe1 C3 H3 125.898 no
C2 C3 H3 126.314 no
C4 C3 H3 126.323 no
Fe1 C4 H4 125.931 no
C3 C4 H4 125.795 no
C5 C4 H4 125.802 no
Fe1 C5 H5 125.378 no
C1 C5 H5 126.106 no
C4 C5 H5 126.114 no
Fe1 C7 H7 123.002 no
C6 C7 H7 127.413 no
C8 C7 H7 122.969 no
C71 C7 H7 63.132 no
C81 C7 H7 59.230 no
C91 C7 H7 125.914 no
C101 C7 H7 171.024 no
Fe1 C8 H8 126.245 no
C7 C8 H8 122.154 no
C9 C8 H8 118.191 no
C81 C8 H8 83.208 no
C101 C8 H8 156.811 no
Fe1 C9 H9 126.768 no
C8 C9 H9 131.053 no
C10 C9 H9 131.095 no
C91 C9 H9 115.888 no
C101 C9 H9 158.738 no
Fe1 C10 H10 126.212 no
C6 C10 H10 123.421 no
C9 C10 H10 122.491 no
C101 C10 H10 161.590 no
O1 C111 H11C 103.520 no
O1 C111 H11D 111.421 no
C6 C111 H11C 97.687 no
C6 C111 H11D 113.979 no
C11 C111 H11C 44.767 no
C11 C111 H11D 167.432 no
H11C C111 H11D 123.438 no
C13 C14 H14 123.440 no
C16 C14 H14 123.433 no
C15 C17 H17A 109.470 no
C15 C17 H17B 109.460 no
C15 C17 H17C 109.471 no
H17A C17 H17B 109.475 no
H17A C17 H17C 109.473 no
H17B C17 H17C 109.479 no
C15 C18 H18A 109.471 no
C15 C18 H18B 109.469 no
C15 C18 H18C 109.469 no
H18A C18 H18B 109.472 no
H18A C18 H18C 109.471 no
H18B C18 H18C 109.476 no
C16 C19 H19A 109.471 no
C16 C19 H19B 109.476 no
C16 C19 H19C 109.474 no
H19A C19 H19B 109.466 no
H19A C19 H19C 109.468 no
H19B C19 H19C 109.474 no
C16 C20 H20A 109.478 no
C16 C20 H20B 109.468 no
C16 C20 H20C 109.476 no
H20A C20 H20B 109.462 no
H20A C20 H20C 109.473 no
H20B C20 H20C 109.471 no
Fe1 C71 H71 129.358 no
C6 C71 H71 127.458 no
C7 C71 H71 156.667 no
C81 C71 H71 127.650 no
H7 C71 H71 100.884 no
Fe1 C81 H81 128.874 no
C7 C81 H81 155.593 no
C8 C81 H81 131.281 no
C71 C81 H81 122.438 no
C91 C81 H81 123.398 no
H7 C81 H81 91.872 no
H8 C81 H81 90.363 no
Fe1 C91 H91 126.2(15) no
C7 C91 H91 163.1(18) no
C9 C91 H91 89.5(16) no
C81 C91 H91 133.1(15) no
C101 C91 H91 131.9(17) no
H8 C91 H91 70.793 no
Fe1 C101 H101 124.339 no
C6 C101 H101 120.462 no
C7 C101 H101 170.088 no
C8 C101 H101 139.032 no
C9 C101 H101 74.510 no
C10 C101 H101 45.195 no
C91 C101 H101 123.327 no
O1 C11 H11A 117.760 no
O1 C11 H11B 105.432 no
C6 C11 H11A 114.811 no
C6 C11 H11B 102.317 no
C111 C11 H11A 157.130 no
C111 C11 H11B 48.541 no
H11A C11 H11B 109.323 no
H11A C11 H11C 103.421 no

loop_
_geom_bond_atom_site_label_1
_geom_bond_atom_site_label_2
_geom_bond_distance
_geom_bond_publ_flag
Fe1 C1 2.003(6) yes
Fe1 C2 2.007(8) yes
Fe1 C3 2.030(7) yes
Fe1 C4 2.024(5) yes
Fe1 C5 2.010(6) yes
Fe1 C6 2.034(4) yes
Fe1 C7 1.966(15) yes
Fe1 C8 1.95(3) yes
Fe1 C9 2.119(14) yes
Fe1 C10 2.076(15) yes
Fe1 C71 2.114(8) yes
Fe1 C81 2.088(12) yes
Fe1 C91 2.087(19) yes
Fe1 C101 1.972(13) yes
O1 C111 1.488(9) yes
O1 C12 1.324(6) yes
O1 C11 1.545(15) yes
O2 C12 1.205(6) yes
O3 N1 1.279(4) yes
N1 C15 1.471(5) yes
N1 C16 1.482(5) yes
C1 C2 1.375(10) yes
C1 C5 1.370(9) yes
C2 C3 1.377(10) yes
C3 C4 1.360(10) yes
C4 C5 1.394(9) yes
C6 C7 1.457(16) yes
C6 C10 1.473(15) yes
C6 C111 1.513(9) yes
C6 C71 1.439(10) yes
C6 C101 1.332(14) yes
C6 C11 1.431(15) yes
C7 C8 1.15(3) yes
C7 C71 0.978(19) yes
C7 C81 0.863(19) yes
C7 C91 1.57(3) yes
C7 C101 1.63(2) yes
C8 C9 1.45(4) yes
C8 C81 1.17(3) yes
C8 C101 1.45(4) yes
C9 C10 1.34(2) yes
C9 C91 1.22(3) yes
C9 C101 1.08(2) yes
C10 C101 0.72(2) yes
C111 C11 0.798(17) yes
C12 C13 1.462(6) yes
C13 C14 1.326(5) yes
C13 C15 1.503(6) yes
C14 C16 1.488(5) yes
C15 C17 1.527(7) yes
C15 C18 1.545(6) yes
C16 C19 1.520(6) yes
C16 C20 1.517(5) yes
C71 C81 1.426(14) yes
C81 C91 1.54(3) yes
C91 C101 1.52(2) yes
C1 H1 0.930 no
C2 H2 0.930 no
C3 H3 0.930 no
C4 H4 0.930 no
C5 H5 0.930 no
C7 H7 0.930 no
C8 H8 0.930 no
C9 H9 0.930 no
C10 H10 0.931 no
C111 H11C 0.651 no
C111 H11D 0.969 no
C14 H14 0.930 no
C17 H17A 0.960 no
C17 H17B 0.960 no
C17 H17C 0.960 no
C18 H18A 0.960 no
C18 H18B 0.960 no
C18 H18C 0.960 no
C19 H19A 0.960 no
C19 H19B 0.960 no
C19 H19C 0.960 no
C20 H20A 0.960 no
C20 H20B 0.960 no
C20 H20C 0.960 no
C71 H71 0.930 no
C81 H81 0.930 no
C91 H91 0.952(19) no
C101 H101 0.930 no
C11 H11A 0.970 no
C11 H11B 0.970 no

loop_
_geom_contact_atom_site_label_1
_geom_contact_atom_site_label_2
_geom_contact_distance
_geom_contact_publ_flag
_geom_contact_site_symmetry_2
O1 C7 3.481(15) no .
O1 C10 3.248(15) no .
O1 C14 2.753(5) no .
O1 C71 3.183(10) no .
O1 C101 3.321(14) no .
O2 C111 2.521(9) no .
O2 C14 3.584(5) no .
O2 C15 2.938(6) no .
O2 C17 3.218(7) no .
O2 C18 3.183(6) no .
O2 C11 2.926(17) no .
O3 C13 3.510(5) no .
O3 C14 3.509(4) no .
O3 C17 2.960(6) no .
O3 C18 2.987(6) no .
O3 C19 2.987(5) no .
O3 C20 3.010(5) no .
C6 C12 3.550(6) no .
C8 C11 3.51(3) no .
C9 C111 3.565(16) no .
C12 C17 3.174(7) no .
C12 C18 3.212(7) no .
C13 C19 3.442(6) no .
C13 C20 3.396(5) no .
C14 C17 3.442(6) no .
C14 C18 3.448(6) no .
C15 C19 3.565(6) no .
C15 C20 3.514(6) no .
C16 C17 3.554(6) no .
C16 C18 3.539(6) no .
C81 C11 3.35(2) no .
O1 C81 3.412(12) no 4_554
O2 C1 3.345(7) no 4_544
O2 C71 3.495(9) no 4_544
O2 C11 3.573(16) no 4_544
O3 C14 3.272(5) no 4_554
O3 C16 3.535(5) no 4_554
O3 C19 3.554(5) no 4_554
O3 C20 3.472(6) no 3_555
O3 C20 3.447(6) no 4_554
C1 O2 3.345(7) no 4_545
C10 C81 3.365(19) no 4_554
C14 O3 3.272(5) no 4_555
C16 O3 3.535(5) no 4_555
C19 O3 3.554(5) no 4_555
C20 O3 3.472(6) no 3_555
C20 O3 3.447(6) no 4_555
C71 O2 3.495(9) no 4_545
C81 O1 3.412(12) no 4_555
C81 C10 3.365(19) no 4_555
C81 C101 3.557(18) no 4_555
C101 C81 3.557(18) no 4_554
C11 O2 3.573(16) no 4_545
Fe1 H11A 3.3248 no .
Fe1 H11B 3.1182 no .
Fe1 H11C 3.1434 no .
Fe1 H11D 3.4128 no .
O1 H10 3.3604 no .
O1 H14 2.5329 no .
O1 H71 3.3122 no .
O1 H101 3.4865 no .
O2 H11A 3.4552 no .
O2 H11B 2.5893 no .
O2 H17A 3.5741 no .
O2 H17C 2.6914 no .
O2 H18B 3.5221 no .
O2 H18C 2.6499 no .
O2 H11C 2.6445 no .
O2 H11D 2.3426 no .
O3 H17A 3.1987 no .
O3 H17B 2.7073 no .
O3 H18A 2.7405 no .
O3 H18B 3.2330 no .
O3 H19A 2.7370 no .
O3 H19B 3.2310 no .
O3 H20A 3.2663 no .
O3 H20B 2.7626 no .
N1 H14 3.1692 no .
N1 H17A 2.6273 no .
N1 H17B 2.6328 no .
N1 H17C 3.2696 no .
N1 H18A 2.6532 no .
N1 H18B 2.6472 no .
N1 H18C 3.2849 no .
N1 H19A 2.6503 no .
N1 H19B 2.6523 no .
N1 H19C 3.2870 no .
N1 H20A 2.6478 no .
N1 H20B 2.6464 no .
N1 H20C 3.2839 no .
C1 H3 3.1385 no .
C1 H4 3.1288 no .
C1 H11A 3.5633 no .
C1 H11B 3.2653 no .
C1 H71 3.4256 no .
C1 H11C 3.4241 no .
C2 H4 3.1043 no .
C2 H5 3.1109 no .
C2 H71 3.4077 no .
C2 H81 3.4042 no .
C3 H1 3.1387 no .
C3 H5 3.1296 no .
C3 H8 3.5382 no .
C3 H81 3.5357 no .
C3 H91 3.569(6) no .
C4 H1 3.1334 no .
C4 H2 3.1014 no .
C4 H9 3.2599 no .
C5 H2 3.1080 no .
C5 H3 3.1340 no .
C5 H10 3.2714 no .
C5 H11B 3.5204 no .
C6 H1 3.4430 no .
C6 H8 3.0355 no .
C6 H9 3.2671 no .
C6 H81 3.1609 no .
C6 H91 3.342(4) no .
C7 H9 3.1342 no .
C7 H10 3.1309 no .
C7 H11A 2.7808 no .
C7 H11B 3.2188 no .
C7 H11C 2.9994 no .
C7 H11D 3.5573 no .
C8 H3 3.5476 no .
C8 H10 3.0161 no .
C8 H71 2.9728 no .
C9 H4 3.1998 no .
C9 H7 3.1333 no .
C9 H81 3.3344 no .
C10 H5 3.2436 no .
C10 H7 3.1428 no .
C10 H8 2.9825 no .
C10 H11A 3.4264 no .
C10 H11B 2.7226 no .
C10 H71 3.5079 no .
C10 H11C 2.7477 no .
C10 H11D 2.2829 no .
C111 H1 3.5125 no .
C111 H7 3.4417 no .
C111 H10 2.3999 no .
C111 H71 2.8583 no .
C111 H101 2.7687 no .
C12 H11A 3.1058 no .
C12 H11B 2.6393 no .
C12 H14 2.7355 no .
C12 H17A 3.3300 no .
C12 H17C 2.9809 no .
C12 H18B 3.3847 no .
C12 H18C 3.0217 no .
C12 H11C 2.5178 no .
C12 H11D 2.4417 no .
C13 H17A 2.6612 no .
C13 H17B 3.3384 no .
C13 H17C 2.7981 no .
C13 H18A 3.3516 no .
C13 H18B 2.6780 no .
C13 H18C 2.8125 no .
C13 H19B 3.3488 no .
C13 H20A 3.2737 no .
C14 H17A 3.3392 no .
C14 H18B 3.3428 no .
C14 H19A 3.3156 no .
C14 H19B 2.6373 no .
C14 H19C 2.7740 no .
C14 H20A 2.6157 no .
C14 H20B 3.3040 no .
C14 H20C 2.7605 no .
C15 H14 3.2451 no .
C15 H19B 3.4820 no .
C15 H20A 3.3996 no .
C16 H17A 3.4598 no .
C16 H18B 3.4279 no .
C17 H18A 2.7312 no .
C17 H18B 3.3609 no .
C17 H18C 2.7245 no .
C18 H17A 3.3643 no .
C18 H17B 2.7279 no .
C18 H17C 2.7194 no .
C18 H20A 3.5994 no .
C19 H14 2.8696 no .
C19 H20A 3.3325 no .
C19 H20B 2.7163 no .
C19 H20C 2.6759 no .
C20 H14 2.8769 no .
C20 H18B 3.5989 no .
C20 H19A 2.7168 no .
C20 H19B 3.3318 no .
C20 H19C 2.6766 no .
C71 H1 3.3588 no .
C71 H2 3.3031 no .
C71 H10 3.4744 no .
C71 H11A 1.9560 no .
C71 H11B 2.7176 no .
C71 H91 3.417(8) no .
C71 H101 3.1442 no .
C71 H11C 2.4572 no .
C71 H11D 3.3706 no .
C81 H2 3.3093 no .
C81 H3 3.5155 no .
C81 H9 3.3107 no .
C81 H11A 3.3805 no .
C81 H101 3.1678 no .
C91 H3 3.4918 no .
C91 H10 3.0019 no .
C91 H71 3.3873 no .
C101 H11A 3.3671 no .
C101 H11B 3.0007 no .
C101 H71 3.1607 no .
C101 H81 3.1661 no .
C101 H11C 2.9335 no .
C101 H11D 2.7619 no .
C11 H1 3.3491 no .
C11 H7 2.9308 no .
C11 H10 2.9720 no .
C11 H71 2.1487 no .
C11 H101 3.1517 no .
H1 H2 2.4655 no .
H1 H5 2.4688 no .
H1 H11A 3.1752 no .
H1 H11B 2.9358 no .
H1 H71 3.3301 no .
H1 H11C 3.1031 no .
H2 H3 2.4667 no .
H2 H7 3.5974 no .
H2 H71 3.2969 no .
H2 H81 3.2803 no .
H3 H4 2.4552 no .
H3 H8 3.4830 no .
H3 H81 3.5204 no .
H3 H91 3.5047 no .
H4 H5 2.4861 no .
H4 H9 3.0378 no .
H5 H10 3.0764 no .
H5 H11B 3.4276 no .
H5 H11D 3.4093 no .
H7 H11A 2.8211 no .
H7 H91 3.0613 no .
H7 H101 3.4669 no .
H7 H11C 3.3915 no .
H8 H9 2.5088 no .
H8 H71 3.5032 no .
H8 H101 3.0203 no .
H9 H10 2.4495 no .
H10 H11B 2.7781 no .
H10 H91 3.5340 no .
H10 H11C 2.9087 no .
H10 H11D 1.9808 no .
H11A H71 1.6220 no .
H11A H11D 2.6464 no .
H11B H71 2.8474 no .
H11B H101 3.2603 no .
H14 H19B 3.0073 no .
H14 H19C 2.8308 no .
H14 H20A 3.0194 no .
H14 H20C 2.8378 no .
H17A H18C 3.5941 no .
H17A H19B 3.1409 no .
H17B H18A 2.5695 no .
H17B H18B 3.5970 no .
H17B H18C 3.0046 no .
H17C H18A 3.0016 no .
H17C H18B 3.5875 no .
H17C H18C 2.5532 no .
H18B H20A 2.9721 no .
H19A H20A 3.5916 no .
H19A H20B 2.5731 no .
H19A H20C 2.9757 no .
H19B H20B 3.5905 no .
H19B H20C 3.5412 no .
H19C H20A 3.5424 no .
H19C H20B 2.9759 no .
H19C H20C 2.4865 no .
H71 H81 2.4934 no .
H71 H11C 2.5448 no .
H81 H91 2.7041 no .
H101 H11C 3.2690 no .
H101 H11D 2.6612 no .
O1 H7 3.3932 no 4_554
O1 H8 3.2516 no 4_554
O1 H17A 3.2871 no 4_555
O1 H18C 3.4435 no 4_545
O1 H19B 3.1455 no 4_555
O1 H81 2.8348 no 4_554
O2 H1 2.6721 no 4_544
O2 H2 3.2992 no 4_544
O2 H8 3.5959 no 4_554
O2 H11A 2.7391 no 4_544
O2 H17B 3.5167 no 4_545
O2 H71 2.7774 no 4_544
O2 H11C 3.5543 no 4_544
O3 H14 2.5798 no 4_554
O3 H19C 2.8123 no 4_554
O3 H20A 3.0505 no 3_555
O3 H20B 2.9925 no 3_555
O3 H20C 2.6767 no 4_554
N1 H14 3.0910 no 4_554
C1 H4 3.0559 no 2_646
C1 H11D 3.2205 no 4_545
C2 H4 3.3401 no 2_646
C2 H5 3.3175 no 4_545
C2 H9 3.5845 no 2_646
C2 H11B 3.3748 no 4_545
C2 H11D 3.1858 no 4_545
C3 H9 2.9826 no 2_646
C3 H9 3.2764 no 4_555
C3 H91 3.381(7) no 2_646
C3 H101 3.4304 no 4_555
C4 H5 3.4746 no 3_656
C4 H9 3.1911 no 2_646
C4 H10 3.1379 no 3_656
C4 H91 2.921(6) no 2_646
C5 H3 3.1892 no 2_646
C5 H4 3.4227 no 2_646
C5 H4 3.5973 no 3_656
C5 H9 3.5761 no 3_656
C5 H10 3.3718 no 3_656
C6 H8 3.5576 no 4_554
C6 H17A 3.2903 no 4_555
C6 H81 3.0891 no 4_554
C7 H17A 3.1144 no 4_555
C8 H10 3.0671 no 4_555
C8 H17A 3.4254 no 4_555
C8 H101 3.2869 no 4_555
C8 H11D 3.4573 no 4_555
C9 H3 2.9904 no 4_554
C9 H5 3.3332 no 3_656
C9 H81 3.3608 no 4_554
C10 H3 3.4140 no 4_554
C10 H4 3.4354 no 3_656
C10 H5 3.5164 no 3_656
C10 H8 2.8534 no 4_554
C10 H81 2.7017 no 4_554
C10 H91 3.331(14) no 4_554
C111 H2 3.1682 no 4_544
C111 H8 3.1530 no 4_554
C111 H17C 3.5520 no 4_545
C111 H81 3.1649 no 4_554
C12 H7 3.5736 no 4_554
C12 H8 3.3762 no 4_554
C12 H81 3.4080 no 4_554
C13 H7 3.4542 no 4_554
C14 H7 3.4011 no 4_554
C14 H19A 3.5476 no 4_555
C17 H7 3.4332 no 1_554
C17 H11A 3.5738 no 4_544
C17 H14 3.3288 no 4_554
C17 H71 3.3160 no 1_554
C17 H81 3.1605 no 1_554
C18 H11A 3.0514 no 4_544
C18 H19B 3.5502 no 1_545
C18 H19C 3.4858 no 1_545
C18 H20B 3.3630 no 3_555
C19 H14 3.3119 no 4_554
C19 H18B 3.5660 no 1_565
C19 H18C 3.3671 no 1_565
C19 H20A 3.5619 no 2_555
C20 H18A 3.5117 no 3_555
C20 H18B 3.5169 no 2_555
C20 H19C 3.4161 no 2_545
C20 H20A 3.5825 no 2_555
C71 H17A 3.5459 no 4_555
C71 H17B 3.2663 no 1_556
C71 H19B 3.1831 no 4_555
C81 H10 3.0635 no 4_555
C81 H17A 3.4246 no 1_556
C81 H17B 3.5179 no 1_556
C81 H101 2.9487 no 4_555
C81 H11D 3.4975 no 4_555
C91 H10 2.9405 no 4_555
C91 H101 3.2698 no 4_555
C91 H11D 3.3683 no 4_555
C101 H3 3.5782 no 4_554
C101 H8 3.3070 no 4_554
C101 H17A 3.2629 no 4_555
C101 H81 2.7790 no 4_554
C11 H2 3.5752 no 4_544
C11 H17C 3.2849 no 4_545
C11 H18C 2.9650 no 4_545
C11 H19B 3.2970 no 4_555
C11 H81 3.5866 no 4_554
H1 O2 2.6721 no 4_545
H1 H2 3.2435 no 4_544
H1 H4 3.1558 no 2_646
H1 H8 3.4809 no 1_545
H1 H11B 3.5531 no 4_545
H1 H17C 3.4773 no 4_545
H1 H91 3.1038 no 1_545
H1 H11D 2.7903 no 4_545
H2 O2 3.2992 no 4_545
H2 C111 3.1682 no 4_545
H2 C11 3.5752 no 4_545
H2 H1 3.2435 no 4_545
H2 H5 3.0376 no 4_545
H2 H11B 2.6123 no 4_545
H2 H17C 3.1459 no 1_556
H2 H11C 3.0100 no 4_545
H2 H11D 2.7029 no 4_545
H3 C5 3.1892 no 2_656
H3 C9 2.9904 no 4_555
H3 C10 3.4140 no 4_555
H3 C101 3.5782 no 4_555
H3 H3 3.0886 no 3_657
H3 H5 2.9098 no 2_656
H3 H9 2.9854 no 2_646
H3 H9 2.4211 no 4_555
H3 H10 3.1962 no 4_555
H3 H91 3.5291 no 2_646
H3 H101 2.8149 no 4_555
H4 C1 3.0559 no 2_656
H4 C2 3.3401 no 2_656
H4 C5 3.4227 no 2_656
H4 C5 3.5973 no 3_656
H4 C10 3.4354 no 3_656
H4 H1 3.1558 no 2_656
H4 H5 2.8315 no 3_656
H4 H8 3.3568 no 2_646
H4 H9 3.3459 no 2_646
H4 H10 2.6081 no 3_656
H4 H91 2.6778 no 2_646
H4 H101 3.5133 no 3_656
H4 H11D 3.3182 no 3_656
H5 C2 3.3175 no 4_544
H5 C4 3.4746 no 3_656
H5 C9 3.3332 no 3_656
H5 C10 3.5164 no 3_656
H5 H2 3.0376 no 4_544
H5 H3 2.9098 no 2_646
H5 H4 2.8315 no 3_656
H5 H5 3.4934 no 3_656
H5 H9 2.8066 no 3_656
H5 H10 3.0886 no 3_656
H5 H101 3.3748 no 3_656
H7 O1 3.3932 no 4_555
H7 C12 3.5736 no 4_555
H7 C13 3.4542 no 4_555
H7 C14 3.4011 no 4_555
H7 C17 3.4332 no 1_556
H7 H14 3.3503 no 4_555
H7 H17A 3.1845 no 1_556
H7 H17A 3.2634 no 4_555
H7 H17B 2.9676 no 1_556
H7 H19B 3.1480 no 4_555
H8 O1 3.2516 no 4_555
H8 O2 3.5959 no 4_555
H8 C6 3.5576 no 4_555
H8 C10 2.8534 no 4_555
H8 C111 3.1530 no 4_555
H8 C12 3.3762 no 4_555
H8 C101 3.3070 no 4_555
H8 H1 3.4809 no 1_565
H8 H4 3.3568 no 2_656
H8 H10 2.2262 no 4_555
H8 H101 2.5857 no 4_555
H8 H11D 2.5640 no 4_555
H9 C2 3.5845 no 2_656
H9 C3 2.9826 no 2_656
H9 C3 3.2764 no 4_554
H9 C4 3.1911 no 2_656
H9 C5 3.5761 no 3_656
H9 H3 2.9854 no 2_656
H9 H3 2.4211 no 4_554
H9 H4 3.3459 no 2_656
H9 H5 2.8066 no 3_656
H10 C4 3.1379 no 3_656
H10 C5 3.3718 no 3_656
H10 C8 3.0671 no 4_554
H10 C81 3.0635 no 4_554
H10 C91 2.9405 no 4_554
H10 H3 3.1962 no 4_554
H10 H4 2.6081 no 3_656
H10 H5 3.0886 no 3_656
H10 H8 2.2262 no 4_554
H10 H81 2.6236 no 4_554
H10 H91 2.5037 no 4_554
H11A O2 2.7391 no 4_545
H11A C17 3.5738 no 4_545
H11A C18 3.0514 no 4_545
H11A H17C 2.8340 no 4_545
H11A H18A 3.3569 no 4_545
H11A H18C 2.1378 no 4_545
H11A H19B 2.9420 no 4_555
H11B C2 3.3748 no 4_544
H11B H1 3.5531 no 4_544
H11B H2 2.6123 no 4_544
H11B H17C 2.9283 no 4_545
H11B H18C 3.3943 no 4_545
H14 O3 2.5798 no 4_555
H14 N1 3.0910 no 4_555
H14 C17 3.3288 no 4_555
H14 C19 3.3119 no 4_555
H14 H7 3.3503 no 4_554
H14 H17A 2.9564 no 4_555
H14 H17B 2.9582 no 4_555
H14 H19A 2.9291 no 4_555
H14 H19B 2.9548 no 4_555
H14 H81 3.5537 no 4_554
H17A O1 3.2871 no 4_554
H17A C6 3.2903 no 4_554
H17A C7 3.1144 no 4_554
H17A C8 3.4254 no 4_554
H17A C71 3.5459 no 4_554
H17A C81 3.4246 no 1_554
H17A C101 3.2629 no 4_554
H17A H7 3.1845 no 1_554
H17A H7 3.2634 no 4_554
H17A H14 2.9564 no 4_554
H17A H71 3.4919 no 1_554
H17A H81 2.6445 no 1_554
H17A H101 3.5443 no 4_554
H17B O2 3.5167 no 4_544
H17B C71 3.2663 no 1_554
H17B C81 3.5179 no 1_554
H17B H7 2.9676 no 1_554
H17B H14 2.9582 no 4_554
H17B H19B 3.5765 no 4_554
H17B H19C 3.2362 no 4_554
H17B H71 2.6218 no 1_554
H17B H81 3.0729 no 1_554
H17C C111 3.5520 no 4_544
H17C C11 3.2849 no 4_544
H17C H1 3.4773 no 4_544
H17C H2 3.1459 no 1_554
H17C H11A 2.8340 no 4_544
H17C H11B 2.9283 no 4_544
H17C H71 3.3726 no 1_554
H17C H81 3.2679 no 1_554
H17C H11C 2.9688 no 4_544
H18A C20 3.5117 no 3_555
H18A H11A 3.3569 no 4_544
H18A H19A 3.5210 no 1_545
H18A H20B 2.6215 no 3_555
H18B C19 3.5660 no 1_545
H18B C20 3.5169 no 2_545
H18B H19A 3.5101 no 1_545
H18B H19B 3.5591 no 1_545
H18B H19C 3.0712 no 1_545
H18B H20B 3.5506 no 2_545
H18B H20B 3.3044 no 3_555
H18B H20C 2.8193 no 2_545
H18C O1 3.4435 no 4_544
H18C C19 3.3671 no 1_545
H18C C11 2.9650 no 4_544
H18C H11A 2.1378 no 4_544
H18C H11B 3.3943 no 4_544
H18C H19A 3.4746 no 1_545
H18C H19B 2.9391 no 1_545
H18C H19C 3.1557 no 1_545
H18C H71 2.9333 no 4_544
H18C H11C 3.1087 no 4_544
H19A C14 3.5476 no 4_554
H19A H14 2.9291 no 4_554
H19A H18A 3.5210 no 1_565
H19A H18B 3.5101 no 1_565
H19A H18C 3.4746 no 1_565
H19A H20A 3.5616 no 2_555
H19A H20C 3.4385 no 4_554
H19B O1 3.1455 no 4_554
H19B C18 3.5502 no 1_565
H19B C71 3.1831 no 4_554
H19B C11 3.2970 no 4_554
H19B H7 3.1480 no 4_554
H19B H11A 2.9420 no 4_554
H19B H14 2.9548 no 4_554
H19B H17B 3.5765 no 4_555
H19B H18B 3.5591 no 1_565
H19B H18C 2.9391 no 1_565
H19B H71 2.8072 no 4_554
H19C O3 2.8123 no 4_555
H19C C18 3.4858 no 1_565
H19C C20 3.4161 no 2_555
H19C H17B 3.2362 no 4_555
H19C H18B 3.0712 no 1_565
H19C H18C 3.1557 no 1_565
H19C H20A 2.8170 no 2_555
H19C H20B 3.4840 no 2_555
H19C H20C 3.4345 no 2_555
H20A O3 3.0505 no 3_555
H20A C19 3.5619 no 2_545
H20A C20 3.5825 no 2_545
H20A H19A 3.5616 no 2_545
H20A H19C 2.8170 no 2_545
H20A H20B 3.5825 no 2_545
H20A H20C 2.8424 no 2_545
H20B O3 2.9925 no 3_555
H20B C18 3.3630 no 3_555
H20B H18A 2.6215 no 3_555
H20B H18B 3.5506 no 2_555
H20B H18B 3.3044 no 3_555
H20B H19C 3.4840 no 2_545
H20B H20A 3.5825 no 2_555
H20C O3 2.6767 no 4_555
H20C H18B 2.8193 no 2_555
H20C H19A 3.4385 no 4_555
H20C H19C 3.4345 no 2_545
H20C H20A 2.8424 no 2_555
H71 O2 2.7774 no 4_545
H71 C17 3.3160 no 1_556
H71 H17A 3.4919 no 1_556
H71 H17B 2.6218 no 1_556
H71 H17C 3.3726 no 1_556
H71 H18C 2.9333 no 4_545
H71 H19B 2.8072 no 4_555
H81 O1 2.8348 no 4_555
H81 C6 3.0891 no 4_555
H81 C9 3.3608 no 4_555
H81 C10 2.7017 no 4_555
H81 C111 3.1649 no 4_555
H81 C12 3.4080 no 4_555
H81 C17 3.1605 no 1_556
H81 C101 2.7790 no 4_555
H81 C11 3.5866 no 4_555
H81 H10 2.6236 no 4_555
H81 H14 3.5537 no 4_555
H81 H17A 2.6445 no 1_556
H81 H17B 3.0729 no 1_556
H81 H17C 3.2679 no 1_556
H81 H101 2.3302 no 4_555
H81 H11D 3.0784 no 4_555
H91 C3 3.381(7) no 2_656
H91 C4 2.921(6) no 2_656
H91 C10 3.331(14) no 4_555
H91 H1 3.1038 no 1_565
H91 H3 3.5291 no 2_656
H91 H4 2.6778 no 2_656
H91 H10 2.5037 no 4_555
H91 H101 3.0919 no 4_555
H91 H11D 2.9643 no 4_555
H101 C3 3.4304 no 4_554
H101 C8 3.2869 no 4_554
H101 C81 2.9487 no 4_554
H101 C91 3.2698 no 4_554
H101 H3 2.8149 no 4_554
H101 H4 3.5133 no 3_656
H101 H5 3.3748 no 3_656
H101 H8 2.5857 no 4_554
H101 H17A 3.5443 no 4_555
H101 H81 2.3302 no 4_554
H101 H91 3.0919 no 4_554
H11C O2 3.5543 no 4_545
H11C H2 3.0100 no 4_544
H11C H17C 2.9688 no 4_545
H11C H18C 3.1087 no 4_545
H11D C1 3.2205 no 4_544
H11D C2 3.1858 no 4_544
H11D C8 3.4573 no 4_554
H11D C81 3.4975 no 4_554
H11D C91 3.3683 no 4_554
H11D H1 2.7903 no 4_544
H11D H2 2.7029 no 4_544
H11D H4 3.3182 no 3_656
H11D H8 2.5640 no 4_554
H11D H81 3.0784 no 4_554
H11D H91 2.9643 no 4_554

loop_
_geom_torsion_atom_site_label_1
_geom_torsion_atom_site_label_2
_geom_torsion_atom_site_label_3
_geom_torsion_atom_site_label_4
_geom_torsion
_geom_torsion_publ_flag
C1 Fe1 C2 C1 0.0(3) no
C1 Fe1 C2 C3 119.8(5) no
C2 Fe1 C1 C2 0.0(3) no
C2 Fe1 C1 C5 -117.8(5) no
C1 Fe1 C3 C2 -37.2(3) no
C1 Fe1 C3 C4 81.2(3) no
C3 Fe1 C1 C2 37.0(3) no
C3 Fe1 C1 C5 -80.7(3) no
C1 Fe1 C4 C3 -81.8(3) no
C1 Fe1 C4 C5 37.7(3) no
C4 Fe1 C1 C2 79.6(3) no
C4 Fe1 C1 C5 -38.1(3) no
C1 Fe1 C5 C1 0.0(3) no
C1 Fe1 C5 C4 -118.5(5) no
C5 Fe1 C1 C2 117.8(5) no
C5 Fe1 C1 C5 0.0(3) no
C1 Fe1 C6 C7 129.6(3) no
C1 Fe1 C6 C10 -120.7(3) no
C1 Fe1 C6 C111 -29.4(4) no
C1 Fe1 C6 C71 87.9(3) no
C1 Fe1 C6 C101 -151.7(3) no
C1 Fe1 C6 C11 8.5(4) no
C6 Fe1 C1 C2 -134.56(19) no
C6 Fe1 C1 C5 107.7(3) no
C1 Fe1 C7 C6 -74.1(8) no
C1 Fe1 C7 C8 167.1(4) no
C1 Fe1 C7 C71 -4.2(13) no
C1 Fe1 C7 C81 97.6(12) no
C1 Fe1 C7 C91 170.2(3) no
C1 Fe1 C7 C101 -128.6(5) no
C7 Fe1 C1 C2 -90.6(7) no
C7 Fe1 C1 C5 151.6(6) no
C1 Fe1 C9 C8 168.6(6) no
C1 Fe1 C9 C10 58.0(13) no
C1 Fe1 C9 C91 -177.8(5) no
C1 Fe1 C9 C101 92.7(12) no
C9 Fe1 C1 C2 141.9(10) no
C9 Fe1 C1 C5 24.1(11) no
C1 Fe1 C10 C6 81.1(7) no
C1 Fe1 C10 C9 -153.0(4) no
C1 Fe1 C10 C101 150.4(10) no
C10 Fe1 C1 C2 -179.3(5) no
C10 Fe1 C1 C5 62.9(6) no
C1 Fe1 C71 C6 -104.9(4) no
C1 Fe1 C71 C7 176.8(5) no
C1 Fe1 C71 C81 137.5(4) no
C71 Fe1 C1 C2 -92.6(3) no
C71 Fe1 C1 C5 149.7(3) no
C1 Fe1 C81 C7 -103.6(8) no
C1 Fe1 C81 C8 -176.5(4) no
C1 Fe1 C81 C71 -58.7(7) no
C1 Fe1 C81 C91 174.4(3) no
C81 Fe1 C1 C2 -58.4(5) no
C81 Fe1 C1 C5 -176.2(5) no
C1 Fe1 C101 C6 46.1(10) no
C1 Fe1 C101 C7 107.8(6) no
C1 Fe1 C101 C8 155.3(4) no
C1 Fe1 C101 C9 -135.0(6) no
C1 Fe1 C101 C10 -40.8(15) no
C1 Fe1 C101 C91 171.8(3) no
C101 Fe1 C1 C2 -163.3(7) no
C101 Fe1 C1 C5 79.0(7) no
C2 Fe1 C3 C2 0.0(3) no
C2 Fe1 C3 C4 118.5(5) no
C3 Fe1 C2 C1 -119.8(5) no
C3 Fe1 C2 C3 0.0(3) no
C2 Fe1 C4 C3 -38.0(3) no
C2 Fe1 C4 C5 81.4(4) no
C4 Fe1 C2 C1 -82.4(3) no
C4 Fe1 C2 C3 37.4(3) no
C2 Fe1 C5 C1 38.3(3) no
C2 Fe1 C5 C4 -80.2(3) no
C5 Fe1 C2 C1 -38.2(3) no
C5 Fe1 C2 C3 81.6(3) no
C2 Fe1 C6 C7 90.4(4) no
C2 Fe1 C6 C10 -160.0(3) no
C2 Fe1 C6 C111 -68.7(4) no
C2 Fe1 C6 C71 48.7(4) no
C2 Fe1 C6 C101 169.0(3) no
C2 Fe1 C6 C11 -30.7(5) no
C6 Fe1 C2 C1 67.1(4) no
C6 Fe1 C2 C3 -173.09(16) no
C2 Fe1 C7 C6 -122.5(5) no
C2 Fe1 C7 C8 118.7(7) no
C2 Fe1 C7 C71 -52.6(11) no
C2 Fe1 C7 C81 49.1(13) no
C2 Fe1 C7 C91 121.7(5) no
C2 Fe1 C7 C101 -177.0(3) no
C7 Fe1 C2 C1 119.1(6) no
C7 Fe1 C2 C3 -121.1(6) no
C2 Fe1 C8 C7 -85.8(16) no
C2 Fe1 C8 C9 146.9(6) no
C2 Fe1 C8 C81 -41.2(19) no
C2 Fe1 C8 C101 -167.6(4) no
C8 Fe1 C2 C1 159.7(11) no
C8 Fe1 C2 C3 -80.6(11) no
C2 Fe1 C9 C8 -84.4(12) no
C2 Fe1 C9 C10 165.0(6) no
C2 Fe1 C9 C91 -70.8(13) no
C2 Fe1 C9 C101 -160.3(6) no
C9 Fe1 C2 C1 -139.5(11) no
C9 Fe1 C2 C3 -19.8(12) no
C2 Fe1 C71 C6 -146.1(3) no
C2 Fe1 C71 C7 135.6(5) no
C2 Fe1 C71 C81 96.3(4) no
C71 Fe1 C2 C1 97.1(3) no
C71 Fe1 C2 C3 -143.1(3) no
C2 Fe1 C81 C7 -138.0(7) no
C2 Fe1 C81 C8 149.1(5) no
C2 Fe1 C81 C71 -93.0(5) no
C2 Fe1 C81 C91 140.0(4) no
C81 Fe1 C2 C1 137.8(4) no
C81 Fe1 C2 C3 -102.4(4) no
C2 Fe1 C91 C7 -93.5(7) no
C2 Fe1 C91 C9 147.6(5) no
C2 Fe1 C91 C81 -58.4(9) no
C2 Fe1 C91 C101 -165.7(3) no
C91 Fe1 C2 C1 174.7(8) no
C91 Fe1 C2 C3 -65.5(8) no
C3 Fe1 C4 C3 0.0(3) no
C3 Fe1 C4 C5 119.4(5) no
C4 Fe1 C3 C2 -118.5(5) no
C4 Fe1 C3 C4 0.0(3) no
C3 Fe1 C5 C1 81.8(3) no
C3 Fe1 C5 C4 -36.7(3) no
C5 Fe1 C3 C2 -80.7(3) no
C5 Fe1 C3 C4 37.8(3) no
C3 Fe1 C7 C6 -170.6(3) no
C3 Fe1 C7 C8 70.6(9) no
C3 Fe1 C7 C71 -100.8(9) no
C3 Fe1 C7 C81 1.0(16) no
C3 Fe1 C7 C91 73.6(8) no
C3 Fe1 C7 C101 134.8(4) no
C7 Fe1 C3 C2 88.8(7) no
C7 Fe1 C3 C4 -152.7(7) no
C3 Fe1 C8 C7 -130.0(11) no
C3 Fe1 C8 C9 102.6(10) no
C3 Fe1 C8 C81 -85.4(14) no
C3 Fe1 C8 C101 148.2(6) no
C8 Fe1 C3 C2 124.5(10) no
C8 Fe1 C3 C4 -117.0(10) no
C3 Fe1 C9 C8 -98.5(5) no
C3 Fe1 C9 C10 151.0(5) no
C3 Fe1 C9 C91 -84.9(7) no
C3 Fe1 C9 C101 -174.3(6) no
C9 Fe1 C3 C2 171.0(5) no
C9 Fe1 C3 C4 -70.6(5) no
C3 Fe1 C10 C6 -176.8(4) no
C3 Fe1 C10 C9 -50.9(12) no
C3 Fe1 C10 C101 -107.5(11) no
C10 Fe1 C3 C2 -157.5(9) no
C10 Fe1 C3 C4 -39.0(10) no
C3 Fe1 C71 C6 -177.0(3) no
C3 Fe1 C71 C7 104.6(6) no
C3 Fe1 C71 C81 65.4(5) no
C71 Fe1 C3 C2 51.6(5) no
C71 Fe1 C3 C4 170.0(3) no
C3 Fe1 C81 C7 -179.2(6) no
C3 Fe1 C81 C8 107.9(5) no
C3 Fe1 C81 C71 -134.3(4) no
C3 Fe1 C81 C91 98.8(4) no
C81 Fe1 C3 C2 89.2(4) no
C81 Fe1 C3 C4 -152.3(4) no
C3 Fe1 C91 C7 -131.6(4) no
C3 Fe1 C91 C9 109.5(7) no
C3 Fe1 C91 C81 -96.6(6) no
C3 Fe1 C91 C101 156.2(5) no
C91 Fe1 C3 C2 135.1(6) no
C91 Fe1 C3 C4 -106.5(6) no
C3 Fe1 C101 C6 -169.7(4) no
C3 Fe1 C101 C7 -107.9(7) no
C3 Fe1 C101 C8 -60.4(10) no
C3 Fe1 C101 C9 9.3(13) no
C3 Fe1 C101 C10 103.5(11) no
C3 Fe1 C101 C91 -44.0(10) no
C101 Fe1 C3 C2 165.7(7) no
C101 Fe1 C3 C4 -75.8(8) no
C4 Fe1 C5 C1 118.5(5) no
C4 Fe1 C5 C4 0.0(4) no
C5 Fe1 C4 C3 -119.4(5) no
C5 Fe1 C4 C5 0.0(3) no
C4 Fe1 C6 C7 -151.2(4) no
C4 Fe1 C6 C10 -41.5(5) no
C4 Fe1 C6 C111 49.8(5) no
C4 Fe1 C6 C71 167.1(4) no
C4 Fe1 C6 C101 -72.5(4) no
C4 Fe1 C6 C11 87.8(5) no
C6 Fe1 C4 C3 -173.8(3) no
C6 Fe1 C4 C5 -54.4(5) no
C4 Fe1 C7 C6 132.8(11) no
C4 Fe1 C7 C8 14.0(19) no
C4 Fe1 C7 C71 -157.4(9) no
C4 Fe1 C7 C81 -56(2) no
C4 Fe1 C7 C91 17.0(17) no
C4 Fe1 C7 C101 78.2(15) no
C7 Fe1 C4 C3 76.6(14) no
C7 Fe1 C4 C5 -163.9(13) no
C4 Fe1 C8 C7 -174.1(8) no
C4 Fe1 C8 C9 58.6(15) no
C4 Fe1 C8 C81 -129.5(10) no
C4 Fe1 C8 C101 104.1(10) no
C8 Fe1 C4 C3 86.3(12) no
C8 Fe1 C4 C5 -154.3(11) no
C4 Fe1 C9 C8 -135.6(5) no
C4 Fe1 C9 C10 113.8(6) no
C4 Fe1 C9 C91 -122.0(6) no
C4 Fe1 C9 C101 148.5(7) no
C9 Fe1 C4 C3 121.3(5) no
C9 Fe1 C4 C5 -119.3(5) no
C4 Fe1 C10 C6 157.9(4) no
C4 Fe1 C10 C9 -76.2(7) no
C4 Fe1 C10 C101 -132.8(11) no
C10 Fe1 C4 C3 157.7(6) no
C10 Fe1 C4 C5 -82.8(6) no
C4 Fe1 C81 C7 153.2(5) no
C4 Fe1 C81 C8 80.3(8) no
C4 Fe1 C81 C71 -161.9(4) no
C4 Fe1 C81 C91 71.2(7) no
C81 Fe1 C4 C3 44.2(7) no
C81 Fe1 C4 C5 163.6(5) no
C4 Fe1 C91 C7 -173.6(4) no
C4 Fe1 C91 C9 67.5(9) no
C4 Fe1 C91 C81 -138.6(5) no
C4 Fe1 C91 C101 114.2(6) no
C91 Fe1 C4 C3 89.9(6) no
C91 Fe1 C4 C5 -150.6(5) no
C4 Fe1 C101 C6 142.5(4) no
C4 Fe1 C101 C7 -155.8(3) no
C4 Fe1 C101 C8 -108.3(5) no
C4 Fe1 C101 C9 -38.6(9) no
C4 Fe1 C101 C10 55.6(13) no
C4 Fe1 C101 C91 -91.8(6) no
C101 Fe1 C4 C3 139.9(5) no
C101 Fe1 C4 C5 -100.7(5) no
C5 Fe1 C6 C7 172.7(2) no
C5 Fe1 C6 C10 -77.6(3) no
C5 Fe1 C6 C111 13.7(4) no
C5 Fe1 C6 C71 131.0(3) no
C5 Fe1 C6 C101 -108.6(3) no
C5 Fe1 C6 C11 51.7(4) no
C6 Fe1 C5 C1 -90.2(3) no
C6 Fe1 C5 C4 151.33(18) no
C5 Fe1 C7 C6 -18.0(18) no
C5 Fe1 C7 C8 -136.8(10) no
C5 Fe1 C7 C71 51.9(18) no
C5 Fe1 C7 C81 153.7(7) no
C5 Fe1 C7 C91 -133.7(11) no
C5 Fe1 C7 C101 -72.5(15) no
C7 Fe1 C5 C1 -76.6(14) no
C7 Fe1 C5 C4 164.9(13) no
C5 Fe1 C8 C7 140.1(13) no
C5 Fe1 C8 C9 13(3) no
C5 Fe1 C8 C81 -175.3(9) no
C5 Fe1 C8 C101 58(3) no
C8 Fe1 C5 C1 -178(3) no
C8 Fe1 C5 C4 64(3) no
C5 Fe1 C9 C8 -174.5(4) no
C5 Fe1 C9 C10 74.9(7) no
C5 Fe1 C9 C91 -160.9(5) no
C5 Fe1 C9 C101 109.6(7) no
C9 Fe1 C5 C1 -168.6(5) no
C9 Fe1 C5 C4 72.9(5) no
C5 Fe1 C10 C6 116.8(5) no
C5 Fe1 C10 C9 -117.3(6) no
C5 Fe1 C10 C101 -173.9(11) no
C10 Fe1 C5 C1 -132.0(5) no
C10 Fe1 C5 C4 109.5(5) no
C5 Fe1 C71 C6 -77.0(5) no
C5 Fe1 C71 C7 -155.3(4) no
C5 Fe1 C71 C81 165.4(3) no
C71 Fe1 C5 C1 -45.1(5) no
C71 Fe1 C5 C4 -163.6(4) no
C5 Fe1 C91 C7 151.2(5) no
C5 Fe1 C91 C9 32.3(14) no
C5 Fe1 C91 C81 -173.7(4) no
C5 Fe1 C91 C101 79.0(11) no
C91 Fe1 C5 C1 172.2(8) no
C91 Fe1 C5 C4 53.6(9) no
C5 Fe1 C101 C6 93.9(6) no
C5 Fe1 C101 C7 155.7(3) no
C5 Fe1 C101 C8 -156.9(3) no
C5 Fe1 C101 C9 -87.2(8) no
C5 Fe1 C101 C10 7.0(13) no
C5 Fe1 C101 C91 -140.4(4) no
C101 Fe1 C5 C1 -134.5(5) no
C101 Fe1 C5 C4 107.0(5) no
C6 Fe1 C7 C6 0.00(16) no
C6 Fe1 C7 C8 -118.8(10) no
C6 Fe1 C7 C71 69.9(9) no
C6 Fe1 C7 C81 171.7(16) no
C6 Fe1 C7 C91 -115.8(8) no
C6 Fe1 C7 C101 -54.5(5) no
C7 Fe1 C6 C7 0.0(7) no
C7 Fe1 C6 C10 109.7(8) no
C7 Fe1 C6 C111 -159.0(8) no
C7 Fe1 C6 C71 -41.7(7) no
C7 Fe1 C6 C101 78.7(8) no
C7 Fe1 C6 C11 -121.1(8) no
C6 Fe1 C8 C7 41.0(11) no
C6 Fe1 C8 C9 -86.4(11) no
C6 Fe1 C8 C81 85.6(13) no
C6 Fe1 C8 C101 -40.8(7) no
C8 Fe1 C6 C7 -32.9(10) no
C8 Fe1 C6 C10 76.7(10) no
C8 Fe1 C6 C111 168.0(10) no
C8 Fe1 C6 C71 -74.7(10) no
C8 Fe1 C6 C101 45.7(10) no
C8 Fe1 C6 C11 -154.0(10) no
C6 Fe1 C9 C8 75.2(5) no
C6 Fe1 C9 C10 -35.4(5) no
C6 Fe1 C9 C91 88.8(7) no
C6 Fe1 C9 C101 -0.7(6) no
C9 Fe1 C6 C7 -78.1(5) no
C9 Fe1 C6 C10 31.6(5) no
C9 Fe1 C6 C111 122.9(5) no
C9 Fe1 C6 C71 -119.8(5) no
C9 Fe1 C6 C101 0.6(5) no
C9 Fe1 C6 C11 160.8(5) no
C6 Fe1 C10 C6 0.00(16) no
C6 Fe1 C10 C9 125.9(10) no
C6 Fe1 C10 C101 69.3(10) no
C10 Fe1 C6 C7 -109.7(8) no
C10 Fe1 C6 C10 0.0(7) no
C10 Fe1 C6 C111 91.3(8) no
C10 Fe1 C6 C71 -151.4(8) no
C10 Fe1 C6 C101 -31.0(7) no
C10 Fe1 C6 C11 129.3(8) no
C6 Fe1 C71 C6 0.00(17) no
C6 Fe1 C71 C7 -78.3(6) no
C6 Fe1 C71 C81 -117.5(5) no
C71 Fe1 C6 C7 41.7(4) no
C71 Fe1 C6 C10 151.4(5) no
C71 Fe1 C6 C111 -117.3(5) no
C71 Fe1 C6 C71 0.0(4) no
C71 Fe1 C6 C101 120.4(4) no
C71 Fe1 C6 C11 -79.3(5) no
C6 Fe1 C81 C7 -6.1(6) no
C6 Fe1 C81 C8 -79.0(5) no
C6 Fe1 C81 C71 38.8(4) no
C6 Fe1 C81 C91 -88.1(4) no
C81 Fe1 C6 C7 3.7(4) no
C81 Fe1 C6 C10 113.4(4) no
C81 Fe1 C6 C111 -155.3(5) no
C81 Fe1 C6 C71 -38.0(4) no
C81 Fe1 C6 C101 82.4(4) no
C81 Fe1 C6 C11 -117.3(5) no
C6 Fe1 C91 C7 39.9(4) no
C6 Fe1 C91 C9 -79.0(7) no
C6 Fe1 C91 C81 74.9(5) no
C6 Fe1 C91 C101 -32.3(5) no
C91 Fe1 C6 C7 -42.3(6) no
C91 Fe1 C6 C10 67.3(6) no
C91 Fe1 C6 C111 158.6(6) no
C91 Fe1 C6 C71 -84.1(6) no
C91 Fe1 C6 C101 36.3(6) no
C91 Fe1 C6 C11 -163.4(6) no
C6 Fe1 C101 C6 0.00(16) no
C6 Fe1 C101 C7 61.8(5) no
C6 Fe1 C101 C8 109.2(8) no
C6 Fe1 C101 C9 178.9(12) no
C6 Fe1 C101 C10 -86.8(12) no
C6 Fe1 C101 C91 125.7(8) no
C101 Fe1 C6 C7 -78.7(7) no
C101 Fe1 C6 C10 31.0(6) no
C101 Fe1 C6 C111 122.3(7) no
C101 Fe1 C6 C71 -120.4(7) no
C101 Fe1 C6 C101 0.0(6) no
C101 Fe1 C6 C11 160.3(7) no
C7 Fe1 C8 C7 0.0(8) no
C7 Fe1 C8 C9 -127(3) no
C7 Fe1 C8 C81 44.6(12) no
C7 Fe1 C8 C101 -81.8(17) no
C8 Fe1 C7 C6 118.8(19) no
C8 Fe1 C7 C8 0.0(16) no
C8 Fe1 C7 C71 -171(3) no
C8 Fe1 C7 C81 -69.5(19) no
C8 Fe1 C7 C91 3.0(16) no
C8 Fe1 C7 C101 64.3(17) no
C7 Fe1 C9 C8 29.0(6) no
C7 Fe1 C9 C10 -81.6(8) no
C7 Fe1 C9 C91 42.6(7) no
C7 Fe1 C9 C101 -46.8(8) no
C9 Fe1 C7 C6 83.8(7) no
C9 Fe1 C7 C8 -35.0(7) no
C9 Fe1 C7 C71 153.7(11) no
C9 Fe1 C7 C81 -104.5(13) no
C9 Fe1 C7 C91 -32.0(6) no
C9 Fe1 C7 C101 29.3(5) no
C7 Fe1 C10 C6 -44.0(7) no
C7 Fe1 C10 C9 81.9(8) no
C7 Fe1 C10 C101 25.3(11) no
C10 Fe1 C7 C6 43.3(7) no
C10 Fe1 C7 C8 -75.5(8) no
C10 Fe1 C7 C71 113.1(11) no
C10 Fe1 C7 C81 -145.1(14) no
C10 Fe1 C7 C91 -72.5(7) no
C10 Fe1 C7 C101 -11.3(6) no
C7 Fe1 C71 C6 78.3(11) no
C7 Fe1 C71 C7 0.0(10) no
C7 Fe1 C71 C81 -39.2(10) no
C71 Fe1 C7 C6 -69.9(10) no
C71 Fe1 C7 C8 171.3(16) no
C71 Fe1 C7 C71 0.0(6) no
C71 Fe1 C7 C81 101.8(16) no
C71 Fe1 C7 C91 174.4(14) no
C71 Fe1 C7 C101 -124.4(12) no
C7 Fe1 C81 C7 0.0(12) no
C7 Fe1 C81 C8 -72.9(14) no
C7 Fe1 C81 C71 44.9(13) no
C7 Fe1 C81 C91 -82.0(14) no
C81 Fe1 C7 C6 -171.7(18) no
C81 Fe1 C7 C8 69.5(13) no
C81 Fe1 C7 C71 -101.8(17) no
C81 Fe1 C7 C81 0.0(8) no
C81 Fe1 C7 C91 72.6(13) no
C81 Fe1 C7 C101 133.8(16) no
C7 Fe1 C91 C7 0.0(6) no
C7 Fe1 C91 C9 -118.9(12) no
C7 Fe1 C91 C81 35.0(7) no
C7 Fe1 C91 C101 -72.2(9) no
C91 Fe1 C7 C6 115.8(10) no
C91 Fe1 C7 C8 -3.0(7) no
C91 Fe1 C7 C71 -174.4(14) no
C91 Fe1 C7 C81 -72.6(12) no
C91 Fe1 C7 C91 0.0(6) no
C91 Fe1 C7 C101 61.2(8) no
C7 Fe1 C101 C6 -61.8(8) no
C7 Fe1 C101 C7 0.0(7) no
C7 Fe1 C101 C8 47.5(7) no
C7 Fe1 C101 C9 117.2(11) no
C7 Fe1 C101 C10 -148.6(15) no
C7 Fe1 C101 C91 63.9(8) no
C101 Fe1 C7 C6 54.5(7) no
C101 Fe1 C7 C8 -64.3(8) no
C101 Fe1 C7 C71 124.4(12) no
C101 Fe1 C7 C81 -133.8(15) no
C101 Fe1 C7 C91 -61.2(7) no
C101 Fe1 C7 C101 0.0(5) no
C8 Fe1 C9 C8 0.0(13) no
C8 Fe1 C9 C10 -110.6(15) no
C8 Fe1 C9 C91 13.6(13) no
C8 Fe1 C9 C101 -75.9(15) no
C9 Fe1 C8 C7 127(3) no
C9 Fe1 C8 C9 0.0(6) no
C9 Fe1 C8 C81 172(3) no
C9 Fe1 C8 C101 45.6(10) no
C8 Fe1 C10 C6 -81.6(11) no
C8 Fe1 C10 C9 44.3(10) no
C8 Fe1 C10 C101 -12.3(13) no
C10 Fe1 C8 C7 88.0(15) no
C10 Fe1 C8 C9 -39.4(9) no
C10 Fe1 C8 C81 132.5(17) no
C10 Fe1 C8 C101 6.2(7) no
C8 Fe1 C71 C6 83.9(11) no
C8 Fe1 C71 C7 5.5(11) no
C8 Fe1 C71 C81 -33.7(11) no
C71 Fe1 C8 C7 -4.5(9) no
C71 Fe1 C8 C9 -131.9(14) no
C71 Fe1 C8 C81 40.0(10) no
C71 Fe1 C8 C101 -86.4(10) no
C8 Fe1 C81 C7 72.9(17) no
C8 Fe1 C81 C8 0.0(16) no
C8 Fe1 C81 C71 117.8(18) no
C8 Fe1 C81 C91 -9.1(16) no
C81 Fe1 C8 C7 -44.6(11) no
C81 Fe1 C8 C9 -172(3) no
C81 Fe1 C8 C81 0.0(6) no
C81 Fe1 C8 C101 -126(2) no
C8 Fe1 C101 C6 -109.2(14) no
C8 Fe1 C101 C7 -47.5(12) no
C8 Fe1 C101 C8 0.0(12) no
C8 Fe1 C101 C9 69.7(14) no
C8 Fe1 C101 C10 163.9(19) no
C8 Fe1 C101 C91 16.5(12) no
C101 Fe1 C8 C7 81.8(16) no
C101 Fe1 C8 C9 -45.6(10) no
C101 Fe1 C8 C81 126(2) no
C101 Fe1 C8 C101 0.0(6) no
C9 Fe1 C10 C6 -125.9(12) no
C9 Fe1 C10 C9 0.0(7) no
C9 Fe1 C10 C101 -56.6(13) no
C10 Fe1 C9 C8 110.6(11) no
C10 Fe1 C9 C10 0.0(7) no
C10 Fe1 C9 C91 124.2(12) no
C10 Fe1 C9 C101 34.7(8) no
C9 Fe1 C71 C6 54.2(5) no
C9 Fe1 C71 C7 -24.1(7) no
C9 Fe1 C71 C81 -63.3(5) no
C71 Fe1 C9 C8 40.8(6) no
C71 Fe1 C9 C10 -69.8(6) no
C71 Fe1 C9 C91 54.4(7) no
C71 Fe1 C9 C101 -35.0(8) no
C9 Fe1 C81 C7 67.3(8) no
C9 Fe1 C81 C8 -5.5(6) no
C9 Fe1 C81 C71 112.3(6) no
C9 Fe1 C81 C91 -14.7(5) no
C81 Fe1 C9 C8 4.6(5) no
C81 Fe1 C9 C10 -106.0(7) no
C81 Fe1 C9 C91 18.2(6) no
C81 Fe1 C9 C101 -71.3(8) no
C9 Fe1 C91 C7 118.9(13) no
C9 Fe1 C91 C9 0.0(8) no
C9 Fe1 C91 C81 153.9(14) no
C9 Fe1 C91 C101 46.7(9) no
C91 Fe1 C9 C8 -13.6(9) no
C91 Fe1 C9 C10 -124.2(14) no
C91 Fe1 C9 C91 0.0(9) no
C91 Fe1 C9 C101 -89.5(13) no
C9 Fe1 C101 C6 -178.9(14) no
C9 Fe1 C101 C7 -117.2(12) no
C9 Fe1 C101 C8 -69.7(10) no
C9 Fe1 C101 C9 0.0(8) no
C9 Fe1 C101 C10 94.2(16) no
C9 Fe1 C101 C91 -53.2(10) no
C101 Fe1 C9 C8 75.9(11) no
C101 Fe1 C9 C10 -34.7(9) no
C101 Fe1 C9 C91 89.5(12) no
C101 Fe1 C9 C101 0.0(8) no
C10 Fe1 C71 C6 19.0(6) no
C10 Fe1 C71 C7 -59.3(7) no
C10 Fe1 C71 C81 -98.5(6) no
C71 Fe1 C10 C6 -18.5(5) no
C71 Fe1 C10 C9 107.4(6) no
C71 Fe1 C10 C101 50.8(11) no
C10 Fe1 C81 C7 31.8(8) no
C10 Fe1 C81 C8 -41.1(7) no
C10 Fe1 C81 C71 76.7(6) no
C10 Fe1 C81 C91 -50.2(6) no
C81 Fe1 C10 C6 -57.7(6) no
C81 Fe1 C10 C9 68.2(6) no
C81 Fe1 C10 C101 11.6(12) no
C10 Fe1 C91 C7 84.4(7) no
C10 Fe1 C91 C9 -34.6(7) no
C10 Fe1 C91 C81 119.4(8) no
C10 Fe1 C91 C101 12.2(6) no
C91 Fe1 C10 C6 -94.4(9) no
C91 Fe1 C10 C9 31.5(7) no
C91 Fe1 C10 C101 -25.1(12) no
C10 Fe1 C101 C6 86.8(17) no
C10 Fe1 C101 C7 148.6(18) no
C10 Fe1 C101 C8 -163.9(19) no
C10 Fe1 C101 C9 -94.2(18) no
C10 Fe1 C101 C10 0.0(12) no
C10 Fe1 C101 C91 -147.5(19) no
C101 Fe1 C10 C6 -69.3(15) no
C101 Fe1 C10 C9 56.6(16) no
C101 Fe1 C10 C101 0.0(12) no
C71 Fe1 C81 C7 -44.9(6) no
C71 Fe1 C81 C8 -117.8(9) no
C71 Fe1 C81 C71 -0.0(4) no
C71 Fe1 C81 C91 -126.9(8) no
C81 Fe1 C71 C6 117.5(7) no
C81 Fe1 C71 C7 39.2(6) no
C81 Fe1 C71 C81 -0.0(6) no
C71 Fe1 C91 C7 -2.7(4) no
C71 Fe1 C91 C9 -121.6(9) no
C71 Fe1 C91 C81 32.3(5) no
C71 Fe1 C91 C101 -74.9(6) no
C91 Fe1 C71 C6 82.5(6) no
C91 Fe1 C71 C7 4.2(6) no
C91 Fe1 C71 C81 -35.0(5) no
C71 Fe1 C101 C6 -37.4(5) no
C71 Fe1 C101 C7 24.3(4) no
C71 Fe1 C101 C8 71.8(5) no
C71 Fe1 C101 C9 141.5(8) no
C71 Fe1 C101 C10 -124.3(12) no
C71 Fe1 C101 C91 88.3(5) no
C101 Fe1 C71 C6 35.9(5) no
C101 Fe1 C71 C7 -42.4(6) no
C101 Fe1 C71 C81 -81.7(5) no
C81 Fe1 C91 C7 -35.0(6) no
C81 Fe1 C91 C9 -153.9(13) no
C81 Fe1 C91 C81 0.0(5) no
C81 Fe1 C91 C101 -107.2(10) no
C91 Fe1 C81 C7 82.0(10) no
C91 Fe1 C81 C8 9.1(7) no
C91 Fe1 C81 C71 126.9(10) no
C91 Fe1 C81 C91 0.0(7) no
C81 Fe1 C101 C6 -80.6(6) no
C81 Fe1 C101 C7 -18.8(4) no
C81 Fe1 C101 C8 28.7(5) no
C81 Fe1 C101 C9 98.4(8) no
C81 Fe1 C101 C10 -167.4(13) no
C81 Fe1 C101 C91 45.1(5) no
C101 Fe1 C81 C7 36.1(7) no
C101 Fe1 C81 C8 -36.8(6) no
C101 Fe1 C81 C71 81.1(6) no
C101 Fe1 C81 C91 -45.9(5) no
C91 Fe1 C101 C6 -125.7(11) no
C91 Fe1 C101 C7 -63.9(9) no
C91 Fe1 C101 C8 -16.5(8) no
C91 Fe1 C101 C9 53.2(9) no
C91 Fe1 C101 C10 147.5(17) no
C91 Fe1 C101 C91 0.0(8) no
C101 Fe1 C91 C7 72.2(8) no
C101 Fe1 C91 C9 -46.7(8) no
C101 Fe1 C91 C81 107.2(11) no
C101 Fe1 C91 C101 0.0(6) no
C111 O1 C12 O2 10.0(6) no
C111 O1 C12 C13 -169.7(4) no
C12 O1 C111 C6 166.9(4) no
C12 O1 C111 C11 -128.9(6) no
C111 O1 C11 C6 73.3(12) no
C111 O1 C11 C111 0.0(7) no
C11 O1 C111 C6 -64.2(12) no
C11 O1 C111 C11 0.0(11) no
C12 O1 C11 C6 138.4(7) no
C12 O1 C11 C111 65.1(12) no
C11 O1 C12 O2 -19.2(9) no
C11 O1 C12 C13 161.1(7) no
O3 N1 C15 C13 179.2(3) no
O3 N1 C15 C17 60.4(4) no
O3 N1 C15 C18 -61.9(4) no
O3 N1 C16 C14 -178.8(3) no
O3 N1 C16 C19 -60.0(4) no
O3 N1 C16 C20 63.4(4) no
C15 N1 C16 C14 2.3(4) no
C15 N1 C16 C19 121.1(3) no
C15 N1 C16 C20 -115.4(3) no
C16 N1 C15 C13 -1.9(4) no
C16 N1 C15 C17 -120.7(3) no
C16 N1 C15 C18 116.9(3) no
Fe1 C1 C2 Fe1 0.000(13) no
Fe1 C1 C2 C3 -60.3(5) no
Fe1 C1 C5 Fe1 0.000(13) no
Fe1 C1 C5 C4 60.3(4) no
C2 C1 C5 Fe1 -60.7(5) no
C2 C1 C5 C4 -0.3(7) no
C5 C1 C2 Fe1 60.8(5) no
C5 C1 C2 C3 0.5(7) no
Fe1 C2 C3 Fe1 0.000(15) no
Fe1 C2 C3 C4 -60.1(4) no
C1 C2 C3 Fe1 59.5(5) no
C1 C2 C3 C4 -0.5(7) no
Fe1 C3 C4 Fe1 -0.000(18) no
Fe1 C3 C4 C5 -59.1(4) no
C2 C3 C4 Fe1 59.4(5) no
C2 C3 C4 C5 0.3(7) no
Fe1 C4 C5 Fe1 0.000(17) no
Fe1 C4 C5 C1 -60.0(4) no
C3 C4 C5 Fe1 60.0(5) no
C3 C4 C5 C1 0.0(7) no
Fe1 C6 C7 Fe1 0.000(17) no
Fe1 C6 C7 C8 62.4(9) no
Fe1 C6 C7 C71 -91.5(8) no
Fe1 C6 C7 C81 -20(4) no
Fe1 C6 C7 C91 63.0(7) no
Fe1 C6 C7 C101 73.6(3) no
Fe1 C6 C10 Fe1 0.000(17) no
Fe1 C6 C10 C9 -58.1(9) no
Fe1 C6 C10 C101 -79.6(10) no
Fe1 C6 C111 O1 172.7(3) no
Fe1 C6 C111 C11 101.2(6) no
Fe1 C6 C71 Fe1 0.000(18) no
Fe1 C6 C71 C7 73.3(4) no
Fe1 C6 C71 C81 59.0(4) no
Fe1 C6 C101 Fe1 0.000(15) no
Fe1 C6 C101 C7 -71.1(3) no
Fe1 C6 C101 C8 -62.6(6) no
Fe1 C6 C101 C9 -3(3) no
Fe1 C6 C101 C10 89.2(11) no
Fe1 C6 C101 C91 -59.4(8) no
Fe1 C6 C11 O1 -167.3(4) no
Fe1 C6 C11 C111 -100.6(11) no
C7 C6 C10 Fe1 60.7(8) no
C7 C6 C10 C9 2.6(13) no
C7 C6 C10 C101 -18.9(13) no
C10 C6 C7 Fe1 -64.0(8) no
C10 C6 C7 C8 -1.7(14) no
C10 C6 C7 C71 -155.5(9) no
C10 C6 C7 C81 -84(4) no
C10 C6 C7 C91 -1.0(11) no
C10 C6 C7 C101 9.6(7) no
C7 C6 C111 O1 59(3) no
C7 C6 C111 C11 -12(3) no
C111 C6 C7 Fe1 123.7(19) no
C111 C6 C7 C8 -173.9(13) no
C111 C6 C7 C71 32(3) no
C111 C6 C7 C81 103(4) no
C111 C6 C7 C91 -173.3(15) no
C111 C6 C7 C101 -163(2) no
C7 C6 C71 Fe1 -73.3(10) no
C7 C6 C71 C7 0.0(9) no
C7 C6 C71 C81 -14.2(9) no
C71 C6 C7 Fe1 91.5(10) no
C71 C6 C7 C8 153.8(18) no
C71 C6 C7 C71 0.0(5) no
C71 C6 C7 C81 71(4) no
C71 C6 C7 C91 154.5(15) no
C71 C6 C7 C101 165.1(10) no
C7 C6 C101 Fe1 71.1(7) no
C7 C6 C101 C7 0.0(7) no
C7 C6 C101 C8 8.5(8) no
C7 C6 C101 C9 69(3) no
C7 C6 C101 C10 160.3(14) no
C7 C6 C101 C91 11.6(10) no
C101 C6 C7 Fe1 -73.6(7) no
C101 C6 C7 C8 -11.2(11) no
C101 C6 C7 C71 -165.1(11) no
C101 C6 C7 C81 -94(4) no
C101 C6 C7 C91 -10.6(9) no
C101 C6 C7 C101 0.0(6) no
C7 C6 C11 O1 107.8(12) no
C7 C6 C11 C111 174.5(10) no
C11 C6 C7 Fe1 115.7(9) no
C11 C6 C7 C8 178.0(10) no
C11 C6 C7 C71 24.2(14) no
C11 C6 C7 C81 95(4) no
C11 C6 C7 C91 178.7(9) no
C11 C6 C7 C101 -170.7(9) no
C10 C6 C111 O1 -113.0(8) no
C10 C6 C111 C11 175.6(8) no
C111 C6 C10 Fe1 -122.1(5) no
C111 C6 C10 C9 179.8(10) no
C111 C6 C10 C101 158.3(10) no
C10 C6 C71 Fe1 -38.7(11) no
C10 C6 C71 C7 34.5(12) no
C10 C6 C71 C81 20.3(12) no
C71 C6 C10 Fe1 39.3(10) no
C71 C6 C10 C9 -18.8(18) no
C71 C6 C10 C101 -40.3(17) no
C10 C6 C101 Fe1 -89.2(16) no
C10 C6 C101 C7 -160.3(17) no
C10 C6 C101 C8 -152(2) no
C10 C6 C101 C9 -92(4) no
C10 C6 C101 C10 0.0(12) no
C10 C6 C101 C91 -149(2) no
C101 C6 C10 Fe1 79.6(15) no
C101 C6 C10 C9 21.5(12) no
C101 C6 C10 C101 0.0(12) no
C10 C6 C11 O1 -72.6(13) no
C10 C6 C11 C111 -5.9(18) no
C11 C6 C10 Fe1 -119.0(10) no
C11 C6 C10 C9 -177.1(10) no
C11 C6 C10 C101 161.4(11) no
C111 C6 C71 Fe1 119.7(5) no
C111 C6 C71 C7 -167.0(5) no
C111 C6 C71 C81 178.7(5) no
C71 C6 C111 O1 82.8(7) no
C71 C6 C111 C11 11.3(8) no
C111 C6 C101 Fe1 -116.7(7) no
C111 C6 C101 C7 172.2(6) no
C111 C6 C101 C8 -179.2(5) no
C111 C6 C101 C9 -119(3) no
C111 C6 C101 C10 -27.5(15) no
C111 C6 C101 C91 -176.1(6) no
C101 C6 C111 O1 -99.7(9) no
C101 C6 C111 C11 -171.2(9) no
C111 C6 C11 O1 -66.7(12) no
C111 C6 C11 C111 0.0(6) no
C11 C6 C111 O1 71.5(13) no
C11 C6 C111 C11 0.0(11) no
C71 C6 C101 Fe1 61.1(6) no
C71 C6 C101 C7 -10.0(6) no
C71 C6 C101 C8 -1.5(10) no
C71 C6 C101 C9 59(3) no
C71 C6 C101 C10 150.2(9) no
C71 C6 C101 C91 1.6(12) no
C101 C6 C71 Fe1 -58.2(7) no
C101 C6 C71 C7 15.0(8) no
C101 C6 C71 C81 0.8(9) no
C71 C6 C11 O1 122.9(8) no
C71 C6 C11 C111 -170.4(10) no
C11 C6 C71 Fe1 125.6(6) no
C11 C6 C71 C7 -161.2(7) no
C11 C6 C71 C81 -175.4(7) no
C101 C6 C11 O1 -47(3) no
C101 C6 C11 C111 19(3) no
C11 C6 C101 Fe1 -129(3) no
C11 C6 C101 C7 160(3) no
C11 C6 C101 C8 168.0(19) no
C11 C6 C101 C9 -132(3) no
C11 C6 C101 C10 -40(3) no
C11 C6 C101 C91 171.1(18) no
Fe1 C7 C8 Fe1 0.000(14) no
Fe1 C7 C8 C9 62.0(19) no
Fe1 C7 C8 C81 -92.2(12) no
Fe1 C7 C8 C101 71.7(8) no
Fe1 C7 C71 Fe1 0.000(13) no
Fe1 C7 C71 C6 -71.8(5) no
Fe1 C7 C71 C81 84.6(12) no
Fe1 C7 C81 Fe1 0.000(16) no
Fe1 C7 C81 C8 72.6(5) no
Fe1 C7 C81 C71 -83.8(12) no
Fe1 C7 C81 C91 71.8(4) no
Fe1 C7 C91 Fe1 0.000(14) no
Fe1 C7 C91 C9 62.0(11) no
Fe1 C7 C91 C81 -91.5(11) no
Fe1 C7 C91 C101 72.6(6) no
Fe1 C7 C101 Fe1 0.000(17) no
Fe1 C7 C101 C6 84.9(7) no
Fe1 C7 C101 C8 -82.8(7) no
Fe1 C7 C101 C9 -70.7(10) no
Fe1 C7 C101 C10 54(3) no
Fe1 C7 C101 C91 -82.9(5) no
C6 C7 C8 Fe1 -61.7(13) no
C6 C7 C8 C9 0(3) no
C6 C7 C8 C81 -153.9(18) no
C6 C7 C8 C101 10.0(15) no
C6 C7 C71 Fe1 71.8(5) no
C6 C7 C71 C6 0.00(15) no
C6 C7 C71 C81 156.4(14) no
C6 C7 C81 Fe1 19(4) no
C6 C7 C81 C8 92(4) no
C6 C7 C81 C71 -64(4) no
C6 C7 C81 C91 91(4) no
C6 C7 C91 Fe1 -62.8(9) no
C6 C7 C91 C9 -0.8(17) no
C6 C7 C91 C81 -154.4(18) no
C6 C7 C91 C101 9.8(9) no
C6 C7 C101 Fe1 -84.9(7) no
C6 C7 C101 C6 0.00(18) no
C6 C7 C101 C8 -167.8(12) no
C6 C7 C101 C9 -155.6(13) no
C6 C7 C101 C10 -31(2) no
C6 C7 C101 C91 -167.9(10) no
C8 C7 C71 Fe1 -20(5) no
C8 C7 C71 C6 -92(6) no
C8 C7 C71 C81 64(5) no
C71 C7 C8 Fe1 21(6) no
C71 C7 C8 C9 83(6) no
C71 C7 C8 C81 -71(5) no
C71 C7 C8 C101 93(6) no
C8 C7 C81 Fe1 -72.6(15) no
C8 C7 C81 C8 0.0(14) no
C8 C7 C81 C71 -156(2) no
C8 C7 C81 C91 -0.8(14) no
C81 C7 C8 Fe1 92.2(14) no
C81 C7 C8 C9 154(3) no
C81 C7 C8 C81 0.0(8) no
C81 C7 C8 C101 163.9(18) no
C8 C7 C101 Fe1 82.8(17) no
C8 C7 C101 C6 167.8(19) no
C8 C7 C101 C8 0.0(16) no
C8 C7 C101 C9 12.2(19) no
C8 C7 C101 C10 136(3) no
C8 C7 C101 C91 -0.1(16) no
C101 C7 C8 Fe1 -71.7(10) no
C101 C7 C8 C9 -9.7(15) no
C101 C7 C8 C81 -163.9(17) no
C101 C7 C8 C101 0.0(6) no
C71 C7 C81 Fe1 83.8(13) no
C71 C7 C81 C8 156.4(16) no
C71 C7 C81 C71 0.0(5) no
C71 C7 C81 C91 155.6(14) no
C81 C7 C71 Fe1 -84.6(14) no
C81 C7 C71 C6 -156.4(16) no
C81 C7 C71 C81 0.0(8) no
C71 C7 C91 Fe1 14(4) no
C71 C7 C91 C9 76(4) no
C71 C7 C91 C81 -78(4) no
C71 C7 C91 C101 86(4) no
C91 C7 C71 Fe1 -13(4) no
C91 C7 C71 C6 -85(4) no
C91 C7 C71 C81 72(4) no
C71 C7 C101 Fe1 -69.0(14) no
C71 C7 C101 C6 15.9(12) no
C71 C7 C101 C8 -151.9(19) no
C71 C7 C101 C9 -139.7(14) no
C71 C7 C101 C10 -15(3) no
C71 C7 C101 C91 -152.0(16) no
C101 C7 C71 Fe1 58.7(11) no
C101 C7 C71 C6 -13.1(10) no
C101 C7 C71 C81 143(2) no
C81 C7 C91 Fe1 91.5(13) no
C81 C7 C91 C9 153.5(17) no
C81 C7 C91 C81 0.0(8) no
C81 C7 C91 C101 164.1(16) no
C91 C7 C81 Fe1 -71.8(9) no
C91 C7 C81 C8 0.8(8) no
C91 C7 C81 C71 -155.6(15) no
C91 C7 C81 C91 0.0(8) no
C81 C7 C101 Fe1 64(2) no
C81 C7 C101 C6 149(3) no
C81 C7 C101 C8 -18.9(18) no
C81 C7 C101 C9 -7(3) no
C81 C7 C101 C10 118(3) no
C81 C7 C101 C91 -19(2) no
C101 C7 C81 Fe1 -55.2(16) no
C101 C7 C81 C8 17.4(16) no
C101 C7 C81 C71 -139(3) no
C101 C7 C81 C91 16.6(17) no
C91 C7 C101 Fe1 82.9(10) no
C91 C7 C101 C6 167.9(13) no
C91 C7 C101 C8 0.1(9) no
C91 C7 C101 C9 12.3(12) no
C91 C7 C101 C10 136(3) no
C91 C7 C101 C91 0.0(8) no
C101 C7 C91 Fe1 -72.6(8) no
C101 C7 C91 C9 -10.6(10) no
C101 C7 C91 C81 -164.1(15) no
C101 C7 C91 C101 0.0(6) no
Fe1 C8 C9 Fe1 0.000(19) no
Fe1 C8 C9 C10 62.4(9) no
Fe1 C8 C9 C101 74.8(8) no
Fe1 C8 C81 Fe1 0.000(14) no
Fe1 C8 C81 C7 -77.0(9) no
Fe1 C8 C81 C71 -60.7(11) no
Fe1 C8 C101 Fe1 0.000(15) no
Fe1 C8 C101 C6 66.7(9) no
Fe1 C8 C101 C7 77.2(11) no
Fe1 C8 C101 C9 -90.5(9) no
Fe1 C8 C101 C10 -35(4) no
C7 C8 C9 Fe1 -61(3) no
C7 C8 C9 C10 1(3) no
C7 C8 C9 C101 14(3) no
C7 C8 C81 Fe1 77.0(15) no
C7 C8 C81 C7 0.0(12) no
C7 C8 C81 C71 16.3(15) no
C7 C8 C101 Fe1 -77.2(14) no
C7 C8 C101 C6 -10.5(17) no
C7 C8 C101 C7 0.0(9) no
C7 C8 C101 C9 -167.8(19) no
C7 C8 C101 C10 -112(4) no
C9 C8 C81 Fe1 18(6) no
C9 C8 C81 C7 -59(6) no
C9 C8 C81 C71 -43(6) no
C81 C8 C9 Fe1 -18(6) no
C81 C8 C9 C10 44(6) no
C81 C8 C9 C101 57(6) no
C9 C8 C101 Fe1 90.5(12) no
C9 C8 C101 C6 157.3(15) no
C9 C8 C101 C7 167.8(18) no
C9 C8 C101 C9 0.0(8) no
C9 C8 C101 C10 56(4) no
C101 C8 C9 Fe1 -74.8(11) no
C101 C8 C9 C10 -12.4(10) no
C101 C8 C9 C101 0.0(8) no
C81 C8 C101 Fe1 -65(2) no
C81 C8 C101 C6 2(3) no
C81 C8 C101 C7 12.6(13) no
C81 C8 C101 C9 -155(3) no
C81 C8 C101 C10 -100(5) no
C101 C8 C81 Fe1 59.1(18) no
C101 C8 C81 C7 -17.9(18) no
C101 C8 C81 C71 -2(3) no
Fe1 C9 C10 Fe1 0.000(14) no
Fe1 C9 C10 C6 55.0(10) no
Fe1 C9 C10 C101 79.3(12) no
Fe1 C9 C91 Fe1 0.000(13) no
Fe1 C9 C91 C7 -54.9(9) no
Fe1 C9 C91 C81 -35.3(18) no
Fe1 C9 C91 C101 -68.4(7) no
Fe1 C9 C101 Fe1 0.000(14) no
Fe1 C9 C101 C6 2(4) no
Fe1 C9 C101 C7 59.9(8) no
Fe1 C9 C101 C8 68.9(4) no
Fe1 C9 C101 C10 -87.6(12) no
Fe1 C9 C101 C91 73.2(6) no
C8 C9 C10 Fe1 -57.4(13) no
C8 C9 C10 C6 -2.4(18) no
C8 C9 C10 C101 21.9(16) no
C8 C9 C101 Fe1 -68.9(12) no
C8 C9 C101 C6 -66(4) no
C8 C9 C101 C7 -9.0(14) no
C8 C9 C101 C8 0.0(11) no
C8 C9 C101 C10 -156.5(18) no
C8 C9 C101 C91 4.3(12) no
C10 C9 C91 Fe1 57.5(13) no
C10 C9 C91 C7 2.6(19) no
C10 C9 C91 C81 22(3) no
C10 C9 C91 C101 -11.0(10) no
C91 C9 C10 Fe1 -58.6(14) no
C91 C9 C10 C6 -4(2) no
C91 C9 C10 C101 20.7(18) no
C10 C9 C101 Fe1 87.6(17) no
C10 C9 C101 C6 90(4) no
C10 C9 C101 C7 148(3) no
C10 C9 C101 C8 156.5(19) no
C10 C9 C101 C10 0.0(13) no
C10 C9 C101 C91 160.8(18) no
C101 C9 C10 Fe1 -79.3(17) no
C101 C9 C10 C6 -24.3(15) no
C101 C9 C10 C101 0.0(13) no
C91 C9 C101 Fe1 -73.2(11) no
C91 C9 C101 C6 -71(4) no
C91 C9 C101 C7 -13.3(14) no
C91 C9 C101 C8 -4.3(10) no
C91 C9 C101 C10 -160.8(16) no
C91 C9 C101 C91 -0.0(9) no
C101 C9 C91 Fe1 68.4(10) no
C101 C9 C91 C7 13.6(14) no
C101 C9 C91 C81 33(3) no
C101 C9 C91 C101 0.0(7) no
Fe1 C10 C101 Fe1 0.000(15) no
Fe1 C10 C101 C6 -73.2(6) no
Fe1 C10 C101 C7 -47(3) no
Fe1 C10 C101 C8 32(4) no
Fe1 C10 C101 C9 82.2(8) no
Fe1 C10 C101 C91 57(3) no
C6 C10 C101 Fe1 73.2(6) no
C6 C10 C101 C6 0.00(15) no
C6 C10 C101 C7 26(2) no
C6 C10 C101 C8 105(4) no
C6 C10 C101 C9 155.4(12) no
C6 C10 C101 C91 130(3) no
C9 C10 C101 Fe1 -82.2(11) no
C9 C10 C101 C6 -155.4(14) no
C9 C10 C101 C7 -129(3) no
C9 C10 C101 C8 -50(4) no
C9 C10 C101 C9 0.0(8) no
C9 C10 C101 C91 -25(3) no
O1 C111 C11 O1 0.00(12) no
O1 C111 C11 C6 -110.6(6) no
C6 C111 C11 O1 110.6(7) no
C6 C111 C11 C6 0.00(15) no
O1 C12 C13 C14 -5.9(6) no
O1 C12 C13 C15 172.9(3) no
O2 C12 C13 C14 174.4(4) no
O2 C12 C13 C15 -6.8(6) no
C12 C13 C14 C16 179.7(3) no
C12 C13 C15 N1 -178.3(3) no
C12 C13 C15 C17 -62.7(5) no
C12 C13 C15 C18 65.8(5) no
C14 C13 C15 N1 0.6(4) no
C14 C13 C15 C17 116.3(4) no
C14 C13 C15 C18 -115.3(4) no
C15 C13 C14 C16 0.8(4) no
C13 C14 C16 N1 -1.9(4) no
C13 C14 C16 C19 -118.7(3) no
C13 C14 C16 C20 114.5(3) no
Fe1 C71 C81 Fe1 0.000(15) no
Fe1 C71 C81 C7 80.5(7) no
Fe1 C71 C81 C8 57.9(7) no
Fe1 C71 C81 C91 54.5(6) no
C6 C71 C81 Fe1 -57.4(5) no
C6 C71 C81 C7 23.1(8) no
C6 C71 C81 C8 0.5(10) no
C6 C71 C81 C91 -2.9(10) no
C7 C71 C81 Fe1 -80.5(16) no
C7 C71 C81 C7 0.0(14) no
C7 C71 C81 C8 -22.6(15) no
C7 C71 C81 C91 -26.0(16) no
Fe1 C81 C91 Fe1 0.000(13) no
Fe1 C81 C91 C7 73.7(7) no
Fe1 C81 C91 C9 36.8(18) no
Fe1 C81 C91 C101 59.5(7) no
C7 C81 C91 Fe1 -73.7(13) no
C7 C81 C91 C7 0.0(12) no
C7 C81 C91 C9 -37(3) no
C7 C81 C91 C101 -14.2(15) no
C71 C81 C91 Fe1 -56.0(9) no
C71 C81 C91 C7 17.7(7) no
C71 C81 C91 C9 -19(3) no
C71 C81 C91 C101 3.5(14) no
Fe1 C91 C101 Fe1 0.000(14) no
Fe1 C91 C101 C6 60.0(10) no
Fe1 C91 C101 C7 71.5(5) no
Fe1 C91 C101 C9 -94.1(9) no
Fe1 C91 C101 C10 -62(3) no
C7 C91 C101 Fe1 -71.5(9) no
C7 C91 C101 C6 -11.4(12) no
C7 C91 C101 C7 0.0(7) no
C7 C91 C101 C9 -165.5(14) no
C7 C91 C101 C10 -133(3) no
C9 C91 C101 Fe1 94.1(12) no
C9 C91 C101 C6 154.1(17) no
C9 C91 C101 C7 165.5(15) no
C9 C91 C101 C9 0.0(9) no
C9 C91 C101 C10 32(3) no
C81 C91 C101 Fe1 -63.0(9) no
C81 C91 C101 C6 -3.0(15) no
C81 C91 C101 C7 8.4(7) no
C81 C91 C101 C9 -157.1(14) no
C81 C91 C101 C10 -125(3) no
